data_4107168
loop_
_publ_author_name
'Christian Kleeberg'
'Man Sing Cheung'
'Zhenyang Lin'
'Todd B. Marder'

_publ_contact_author_address
;
 Technische Universitaet Braunschweig
 Institut fuer Anorganische und Analytische Chemie
 Hagenring 30
 38106 Braunschweig
 Germany
;
_publ_contact_author_email ch.kleeberg@tu-braunschweig.de
_publ_contact_author_fax '+49 (0) 531 391-5387'
_publ_contact_author_name 'Christian Kleeberg'
_publ_contact_author_phone '+49 (0) 531 391-5312'
_publ_section_title
;
 Copper-Mediated Reduction of CO2 with pinB-SiMe2Ph via CO2 Insertion into
 a Copper-Silicon Bond
;
_journal_name_full 'Journal of the American Chemical Society'
_journal_page_first 19060
_journal_page_last 19063
_journal_paper_doi 10.1021/ja208969d
_journal_volume 133
_journal_year 2011
_chemical_formula_moiety 'C51 H70 B Cu N2 O6 Si2, 0.5 (C5 H12)'
_chemical_formula_sum 'C53.5 H76 B Cu N2 O6 Si2'
_chemical_formula_weight 973.69
_chemical_name_common '[((iPrNHC)Cu-CO2-SiMe2Ph)(pinB-CO2-SiMe2Ph)]'
_chemical_name_systematic
;
 ?
;
_space_group_IT_number 4
_symmetry_cell_setting monoclinic
_symmetry_Int_Tables_number 4
_symmetry_space_group_name_Hall 'P 2yb'
_symmetry_space_group_name_H-M 'P 1 21 1'
_atom_sites_solution_hydrogens geom
_atom_sites_solution_primary direct
_atom_sites_solution_secondary difmap
_audit_creation_method SHELXL-97
_cell_angle_alpha 90.00
_cell_angle_beta 100.523(3)
_cell_angle_gamma 90.00
_cell_formula_units_Z 8
_cell_length_a 21.2913(6)
_cell_length_b 23.7666(8)
_cell_length_c 21.8524(9)
_cell_measurement_reflns_used 22202
_cell_measurement_temperature 100(2)
_cell_measurement_theta_max 78.2228
_cell_measurement_theta_min 3.2469
_cell_volume 10871.8(7)
_computing_cell_refinement
;
 CrysAlisPro, Oxford Diffraction Ltd.,
 Version 1.171.34.40 (release 27-08-2010 CrysAlis171 .NET)
 (compiled Aug 27 2010,11:50:40)
;
_computing_data_collection
;
 CrysAlisPro, Oxford Diffraction Ltd.,
 Version 1.171.34.40 (release 27-08-2010 CrysAlis171 .NET)
 (compiled Aug 27 2010,11:50:40)
;
_computing_data_reduction
;
 CrysAlisPro, Oxford Diffraction Ltd.,
 Version 1.171.34.40 (release 27-08-2010 CrysAlis171 .NET)
 (compiled Aug 27 2010,11:50:40)
;
_computing_molecular_graphics
;
 ORTEP3 for Windows (L. J. Farrugia, J. Appl. Crystallogr. 1997, 30, 565.)
;
_computing_publication_material
;
 WinGX v1.70.01 (L. J. Farrugia, J. Appl. Cryst., 1999, 32, 837-838.)
;
_computing_structure_refinement
;
 SHELXL-97 (G. M. Sheldrick, Acta Cryst. (2008). A64, 112-122)'
;
_computing_structure_solution
;
 SIR-92 (A. Altomare, G. Cascarano, C. Giacovazzo and A. Guagliardi,
 J. Appl. Crystallogr. 1993, 26, 343-350.)
;
_diffrn_ambient_temperature 100(2)
_diffrn_detector_area_resol_mean 10.3543
_diffrn_measured_fraction_theta_full 1.000
_diffrn_measured_fraction_theta_max 1.000
_diffrn_measurement_device_type 'Oxford Diffraction, Xcalibur, Atlas, Nova'
_diffrn_measurement_method \w-scan
_diffrn_radiation_monochromator mirror
_diffrn_radiation_source 'Nova (Cu) X-ray Source'
_diffrn_radiation_type CuK\a
_diffrn_radiation_wavelength 1.54184
_diffrn_reflns_av_R_equivalents 0.1372
_diffrn_reflns_av_sigmaI/netI 0.1242
_diffrn_reflns_limit_h_max 18
_diffrn_reflns_limit_h_min -25
_diffrn_reflns_limit_k_max 28
_diffrn_reflns_limit_k_min -28
_diffrn_reflns_limit_l_max 26
_diffrn_reflns_limit_l_min -26
_diffrn_reflns_number 153861
_diffrn_reflns_theta_full 70.00
_diffrn_reflns_theta_max 70.00
_diffrn_reflns_theta_min 3.25
_exptl_absorpt_coefficient_mu 1.360
_exptl_absorpt_correction_T_max 1.00000
_exptl_absorpt_correction_T_min 0.05929
_exptl_absorpt_correction_type multi-scan
_exptl_absorpt_process_details
;
 CrysAlisPro, Oxford Diffraction Ltd.,
 Version 1.171.34.40 (release 27-08-2010 CrysAlis171 .NET)
 (compiled Aug 27 2010,11:50:40)
 empirical absorption correction using spherical harmonics,
 implemented in SCALE3 ABSPACK scaling algorithm.
;
_exptl_crystal_colour colourless
_exptl_crystal_density_diffrn 1.190
_exptl_crystal_description 'fragment of needle'
_exptl_crystal_F_000 4168
_exptl_crystal_recrystallization_method
;
 From a solution of [iPrNHC]CuOtBu and pinB-SiMe2Ph in PhMe under an 
 atmosphere of CO2 layered after 16 h with n-pentane at -20deg C.
;
_exptl_crystal_size_max 0.34
_exptl_crystal_size_mid 0.02
_exptl_crystal_size_min 0.02
_refine_diff_density_max 0.712
_refine_diff_density_min -0.485
_refine_diff_density_rms 0.074
_refine_ls_abs_structure_details 'Flack H D (1983), Acta Cryst. A39, 876-881, rac. twin, 19022 Friedel pairs'
_refine_ls_abs_structure_Flack 0.36(2)
_refine_ls_extinction_method none
_refine_ls_goodness_of_fit_ref 1.005
_refine_ls_hydrogen_treatment constr
_refine_ls_matrix_type full
_refine_ls_number_parameters 2428
_refine_ls_number_reflns 40159
_refine_ls_number_restraints 79
_refine_ls_restrained_S_all 1.009
_refine_ls_R_factor_all 0.1156
_refine_ls_R_factor_gt 0.0732
_refine_ls_shift/su_max 0.011
_refine_ls_shift/su_mean 0.000
_refine_ls_structure_factor_coef Fsqd
_refine_ls_weighting_details 'calc w=1/[\s^2^(Fo^2^)+(0.0913P)^2^+0.0000P] where P=(Fo^2^+2Fc^2^)/3'
_refine_ls_weighting_scheme calc
_refine_ls_wR_factor_gt 0.1681
_refine_ls_wR_factor_ref 0.1930
_reflns_number_gt 27055
_reflns_number_total 40159
_reflns_threshold_expression I>2\s(I)
_cod_data_source_file ja208969d_si_001.cif
_cod_data_source_block ck10ck
_cod_original_formula_sum 'C53.50 H76 B Cu N2 O6 Si2'
_cod_database_code 4107168

loop_
_symmetry_equiv_pos_as_xyz
'x, y, z'
'-x, y+1/2, -z'

loop_
_atom_site_label
_atom_site_type_symbol
_atom_site_fract_x
_atom_site_fract_y
_atom_site_fract_z
_atom_site_U_iso_or_equiv
_atom_site_adp_type
_atom_site_occupancy
_atom_site_symmetry_multiplicity
_atom_site_calc_flag
_atom_site_refinement_flags
C1 C 0.2022(3) 0.5828(3) 0.0268(3) 0.0229(12) Uani 1 1 d .
C1A C -0.0460(3) 0.4256(2) 0.5480(3) 0.0209(11) Uani 1 1 d .
C1B C 0.4423(2) 0.4362(2) 0.4819(3) 0.0195(11) Uani 1 1 d .
C1C C 0.6901(2) 0.5901(2) 0.9441(3) 0.0199(11) Uani 1 1 d .
C2 C 0.0946(3) 0.5734(3) 0.0234(3) 0.0260(12) Uani 1 1 d .
H2 H 0.0528 0.5578 0.0154 0.031 Uiso 1 1 calc R
C2A C -0.1540(2) 0.4343(3) 0.5410(3) 0.0274(13) Uani 1 1 d .
H2A H -0.1953 0.4509 0.5352 0.033 Uiso 1 1 calc R
C2B C 0.3375(2) 0.4465(3) 0.4909(3) 0.0240(12) Uani 1 1 d .
H2B H 0.3003 0.4613 0.5033 0.029 Uiso 1 1 calc R
C2C C 0.5852(3) 0.5773(3) 0.9533(3) 0.0278(13) Uani 1 1 d .
H2C H 0.5482 0.5604 0.9638 0.033 Uiso 1 1 calc R
C3 C 0.1117(3) 0.6233(3) 0.0492(3) 0.0267(13) Uani 1 1 d .
H3 H 0.0842 0.6501 0.0630 0.032 Uiso 1 1 calc R
C3A C -0.1396(3) 0.3807(3) 0.5550(3) 0.0260(13) Uani 1 1 d .
H3A H -0.1687 0.3518 0.5610 0.031 Uiso 1 1 calc R
C3B C 0.3415(3) 0.4003(3) 0.4558(3) 0.0258(13) Uani 1 1 d .
H3B H 0.3072 0.3765 0.4380 0.031 Uiso 1 1 calc R
C3C C 0.5882(3) 0.6272(3) 0.9249(3) 0.0252(13) Uani 1 1 d .
H3C H 0.5537 0.6522 0.9111 0.030 Uiso 1 1 calc R
C4 C 0.1524(2) 0.4915(3) -0.0104(3) 0.0224(12) Uani 1 1 d .
C4A C -0.0920(3) 0.5205(2) 0.5318(3) 0.0236(12) Uani 1 1 d .
C4B C 0.4142(2) 0.5198(2) 0.5380(3) 0.0234(12) Uani 1 1 d .
C4C C 0.6607(2) 0.4996(3) 0.9878(3) 0.0240(12) Uani 1 1 d .
C5 C 0.1444(3) 0.4800(3) -0.0746(3) 0.0286(13) Uani 1 1 d .
C5A C -0.0940(2) 0.5529(3) 0.5855(3) 0.0252(13) Uani 1 1 d .
C5B C 0.4428(2) 0.5193(3) 0.6003(3) 0.0271(13) Uani 1 1 d .
C5C C 0.6413(3) 0.4547(3) 0.9473(3) 0.0283(13) Uani 1 1 d .
C6 C 0.1434(3) 0.4245(3) -0.0932(3) 0.0358(15) Uani 1 1 d .
H6 H 0.1394 0.4159 -0.1362 0.043 Uiso 1 1 calc R
C6A C -0.0889(3) 0.6117(3) 0.5811(3) 0.0350(15) Uani 1 1 d .
H6A H -0.0900 0.6346 0.6165 0.042 Uiso 1 1 calc R
C6B C 0.4561(3) 0.5712(3) 0.6301(3) 0.0305(14) Uani 1 1 d .
H6B H 0.4775 0.5720 0.6722 0.037 Uiso 1 1 calc R
C6C C 0.6518(3) 0.4008(3) 0.9717(3) 0.0344(15) Uani 1 1 d .
H6C H 0.6388 0.3693 0.9457 0.041 Uiso 1 1 calc R
C7 C 0.1481(3) 0.3812(3) -0.0504(3) 0.0354(15) Uani 1 1 d .
H7 H 0.1453 0.3432 -0.0644 0.043 Uiso 1 1 calc R
C7A C -0.0824(3) 0.6358(3) 0.5253(3) 0.0335(15) Uani 1 1 d .
H7A H -0.0791 0.6756 0.5228 0.040 Uiso 1 1 calc R
C7B C 0.4388(3) 0.6209(3) 0.5997(3) 0.0327(15) Uani 1 1 d .
H7B H 0.4472 0.6557 0.6211 0.039 Uiso 1 1 calc R
C7C C 0.6801(3) 0.3919(3) 1.0320(4) 0.0424(18) Uani 1 1 d .
H7C H 0.6864 0.3546 1.0474 0.051 Uiso 1 1 calc R
C8 C 0.1570(3) 0.3929(3) 0.0138(3) 0.0351(15) Uani 1 1 d .
H8 H 0.1619 0.3629 0.0430 0.042 Uiso 1 1 calc R
C8A C -0.0806(3) 0.6036(3) 0.4726(3) 0.0328(15) Uani 1 1 d .
H8A H -0.0761 0.6215 0.4348 0.039 Uiso 1 1 calc R
C8B C 0.4089(3) 0.6206(3) 0.5373(4) 0.0356(16) Uani 1 1 d .
H8B H 0.3973 0.6553 0.5168 0.043 Uiso 1 1 calc R
C8C C 0.6998(3) 0.4367(4) 1.0707(4) 0.0451(17) Uani 1 1 d .
H8C H 0.7201 0.4298 1.1125 0.054 Uiso 1 1 calc R
C9 C 0.1585(3) 0.4477(3) 0.0344(3) 0.0276(13) Uani 1 1 d .
C9A C -0.0852(3) 0.5452(3) 0.4748(3) 0.0268(13) Uani 1 1 d .
C9B C 0.3957(3) 0.5707(3) 0.5046(3) 0.0261(12) Uani 1 1 d .
C9C C 0.6904(3) 0.4923(3) 1.0493(3) 0.0304(14) Uani 1 1 d .
C10 C 0.1352(3) 0.5270(3) -0.1233(3) 0.0347(15) Uani 1 1 d .
H10 H 0.1463 0.5636 -0.1014 0.042 Uiso 1 1 calc R
C10A C -0.1035(3) 0.5261(3) 0.6461(3) 0.0322(14) Uani 1 1 d .
H10A H -0.1036 0.4844 0.6402 0.039 Uiso 1 1 calc R
C10B C 0.4564(3) 0.4637(3) 0.6339(3) 0.0309(14) Uani 1 1 d .
H10B H 0.4659 0.4352 0.6032 0.037 Uiso 1 1 calc R
C10C C 0.6100(3) 0.4636(3) 0.8796(3) 0.0350(15) Uani 1 1 d .
H10C H 0.6139 0.5043 0.8697 0.042 Uiso 1 1 calc R
C11 C 0.0636(4) 0.5289(3) -0.1549(4) 0.0457(18) Uani 1 1 d .
H11A H 0.0569 0.5594 -0.1855 0.069 Uiso 1 1 calc R
H11B H 0.0372 0.5354 -0.1233 0.069 Uiso 1 1 calc R
H11C H 0.0516 0.4930 -0.1759 0.069 Uiso 1 1 calc R
C11A C -0.1685(3) 0.5425(4) 0.6617(4) 0.0447(18) Uani 1 1 d .
H11D H -0.1700 0.5833 0.6677 0.067 Uiso 1 1 calc R
H11E H -0.1744 0.5234 0.7000 0.067 Uiso 1 1 calc R
H11F H -0.2026 0.5312 0.6275 0.067 Uiso 1 1 calc R
C11B C 0.3973(3) 0.4443(3) 0.6584(3) 0.0361(15) Uani 1 1 d .
H11G H 0.3879 0.4711 0.6896 0.054 Uiso 1 1 calc R
H11H H 0.4053 0.4070 0.6774 0.054 Uiso 1 1 calc R
H11I H 0.3608 0.4423 0.6239 0.054 Uiso 1 1 calc R
C11C C 0.5388(3) 0.4491(4) 0.8694(4) 0.0471(19) Uani 1 1 d .
H11J H 0.5335 0.4096 0.8804 0.071 Uiso 1 1 calc R
H11K H 0.5196 0.4551 0.8256 0.071 Uiso 1 1 calc R
H11L H 0.5175 0.4734 0.8957 0.071 Uiso 1 1 calc R
C12 C 0.1773(4) 0.5196(3) -0.1714(4) 0.0459(18) Uani 1 1 d .
H12A H 0.2222 0.5188 -0.1507 0.069 Uiso 1 1 calc R
H12B H 0.1705 0.5510 -0.2009 0.069 Uiso 1 1 calc R
H12C H 0.1666 0.4841 -0.1938 0.069 Uiso 1 1 calc R
C12A C -0.0499(3) 0.5401(4) 0.7001(3) 0.048(2) Uani 1 1 d .
H12D H -0.0087 0.5317 0.6884 0.072 Uiso 1 1 calc R
H12E H -0.0548 0.5174 0.7364 0.072 Uiso 1 1 calc R
H12F H -0.0518 0.5801 0.7104 0.072 Uiso 1 1 calc R
C12B C 0.5139(3) 0.4667(3) 0.6876(3) 0.0394(16) Uani 1 1 d .
H12G H 0.5508 0.4823 0.6723 0.059 Uiso 1 1 calc R
H12H H 0.5243 0.4288 0.7041 0.059 Uiso 1 1 calc R
H12I H 0.5035 0.4908 0.7206 0.059 Uiso 1 1 calc R
C12C C 0.6419(4) 0.4295(5) 0.8342(4) 0.072(3) Uani 1 1 d .
H12J H 0.6865 0.4414 0.8378 0.108 Uiso 1 1 calc R
H12K H 0.6192 0.4360 0.7915 0.108 Uiso 1 1 calc R
H12L H 0.6404 0.3894 0.8441 0.108 Uiso 1 1 calc R
C13 C 0.1654(4) 0.4603(3) 0.1038(3) 0.0382(16) Uani 1 1 d .
H13 H 0.1833 0.4991 0.1115 0.046 Uiso 1 1 calc R
C13A C -0.0860(3) 0.5093(3) 0.4172(3) 0.0346(15) Uani 1 1 d .
H13A H -0.0644 0.4730 0.4312 0.042 Uiso 1 1 calc R
C13B C 0.3633(3) 0.5714(3) 0.4369(3) 0.0358(15) Uani 1 1 d .
H13B H 0.3702 0.5340 0.4183 0.043 Uiso 1 1 calc R
C13C C 0.7119(4) 0.5432(3) 1.0901(4) 0.0461(18) Uani 1 1 d .
H13C H 0.7315 0.5707 1.0645 0.055 Uiso 1 1 calc R
C14 C 0.0999(4) 0.4588(4) 0.1244(4) 0.063(3) Uani 1 1 d .
H14A H 0.0683 0.4787 0.0937 0.094 Uiso 1 1 calc R
H14B H 0.1033 0.4771 0.1650 0.094 Uiso 1 1 calc R
H14C H 0.0864 0.4196 0.1274 0.094 Uiso 1 1 calc R
C14A C -0.1543(3) 0.4954(4) 0.3861(4) 0.051(2) Uani 1 1 d .
H14D H -0.1766 0.4775 0.4165 0.076 Uiso 1 1 calc R
H14E H -0.1537 0.4697 0.3512 0.076 Uiso 1 1 calc R
H14F H -0.1767 0.5301 0.3708 0.076 Uiso 1 1 calc R
C14B C 0.2908(3) 0.5805(3) 0.4316(3) 0.0396(15) Uani 1 1 d .
H14G H 0.2830 0.6180 0.4473 0.059 Uiso 1 1 calc R
H14H H 0.2735 0.5519 0.4562 0.059 Uiso 1 1 calc R
H14I H 0.2699 0.5774 0.3879 0.059 Uiso 1 1 calc R
C14C C 0.6560(5) 0.5727(4) 1.1122(4) 0.062(2) Uani 1 1 d .
H14J H 0.6397 0.5486 1.1421 0.093 Uiso 1 1 calc R
H14K H 0.6219 0.5799 1.0764 0.093 Uiso 1 1 calc R
H14L H 0.6707 0.6084 1.1321 0.093 Uiso 1 1 calc R
C15 C 0.2102(3) 0.4192(4) 0.1450(3) 0.0426(17) Uani 1 1 d .
H15A H 0.1906 0.3817 0.1426 0.064 Uiso 1 1 calc R
H15B H 0.2175 0.4324 0.1882 0.064 Uiso 1 1 calc R
H15C H 0.2511 0.4172 0.1305 0.064 Uiso 1 1 calc R
C15A C -0.0504(3) 0.5350(4) 0.3700(4) 0.0448(18) Uani 1 1 d .
H15D H -0.0702 0.5710 0.3555 0.067 Uiso 1 1 calc R
H15E H -0.0523 0.5094 0.3346 0.067 Uiso 1 1 calc R
H15F H -0.0057 0.5413 0.3895 0.067 Uiso 1 1 calc R
C15B C 0.3897(4) 0.6170(4) 0.3993(4) 0.055(2) Uani 1 1 d .
H15G H 0.3800 0.6541 0.4146 0.082 Uiso 1 1 calc R
H15H H 0.3699 0.6134 0.3553 0.082 Uiso 1 1 calc R
H15I H 0.4361 0.6126 0.4037 0.082 Uiso 1 1 calc R
C15C C 0.7624(5) 0.5282(4) 1.1470(4) 0.067(3) Uani 1 1 d .
H15J H 0.7785 0.5627 1.1689 0.101 Uiso 1 1 calc R
H15K H 0.7978 0.5083 1.1335 0.101 Uiso 1 1 calc R
H15L H 0.7433 0.5040 1.1750 0.101 Uiso 1 1 calc R
C16 C 0.2130(3) 0.6760(3) 0.0818(3) 0.0257(13) Uani 1 1 d .
C16A C -0.0402(3) 0.3241(3) 0.5816(3) 0.0263(13) Uani 1 1 d .
C16B C 0.4268(2) 0.3520(2) 0.4122(3) 0.0220(12) Uani 1 1 d .
C16C C 0.6718(2) 0.6822(3) 0.8869(3) 0.0245(12) Uani 1 1 d .
C17 C 0.2434(3) 0.6700(3) 0.1442(3) 0.0279(13) Uani 1 1 d .
C17A C -0.0431(3) 0.2788(3) 0.5395(3) 0.0257(12) Uani 1 1 d .
C17B C 0.4312(3) 0.3666(3) 0.3512(3) 0.0279(13) Uani 1 1 d .
C17C C 0.6861(3) 0.7328(3) 0.9194(3) 0.0276(13) Uani 1 1 d .
C18 C 0.2725(3) 0.7181(3) 0.1744(3) 0.0340(15) Uani 1 1 d .
H18 H 0.2939 0.7156 0.2164 0.041 Uiso 1 1 calc R
C18A C -0.0193(3) 0.2273(3) 0.5644(3) 0.0348(15) Uani 1 1 d .
H18A H -0.0213 0.1953 0.5381 0.042 Uiso 1 1 calc R
C18B C 0.4491(3) 0.3239(3) 0.3136(3) 0.0355(15) Uani 1 1 d .
H18B H 0.4536 0.3324 0.2722 0.043 Uiso 1 1 calc R
C18C C 0.6972(3) 0.7800(3) 0.8841(4) 0.0384(16) Uani 1 1 d .
H18C H 0.7075 0.8151 0.9041 0.046 Uiso 1 1 calc R
C19 C 0.2704(3) 0.7685(3) 0.1437(3) 0.0356(15) Uani 1 1 d .
H19 H 0.2895 0.8007 0.1651 0.043 Uiso 1 1 calc R
C19A C 0.0073(3) 0.2223(3) 0.6275(4) 0.0385(16) Uani 1 1 d .
H19A H 0.0235 0.1869 0.6434 0.046 Uiso 1 1 calc R
C19B C 0.4602(3) 0.2706(3) 0.3356(3) 0.0359(15) Uani 1 1 d .
H19B H 0.4710 0.2422 0.3086 0.043 Uiso 1 1 calc R
C19C C 0.6932(3) 0.7757(3) 0.8200(4) 0.0400(16) Uani 1 1 d .
H19C H 0.6989 0.8083 0.7966 0.048 Uiso 1 1 calc R
C20 C 0.2410(3) 0.7734(3) 0.0822(3) 0.0323(14) Uani 1 1 d .
H20 H 0.2407 0.8086 0.0617 0.039 Uiso 1 1 calc R
C20A C 0.0106(3) 0.2676(3) 0.6672(3) 0.0354(15) Uani 1 1 d .
H20A H 0.0286 0.2633 0.7100 0.042 Uiso 1 1 calc R
C20B C 0.4562(3) 0.2567(3) 0.3960(3) 0.0311(14) Uani 1 1 d .
H20B H 0.4647 0.2193 0.4103 0.037 Uiso 1 1 calc R
C20C C 0.6812(3) 0.7246(3) 0.7900(3) 0.0326(14) Uani 1 1 d .
H20C H 0.6797 0.7221 0.7463 0.039 Uiso 1 1 calc R
C21 C 0.2114(3) 0.7264(2) 0.0498(3) 0.0254(13) Uani 1 1 d .
C21A C -0.0129(3) 0.3205(3) 0.6440(3) 0.0280(13) Uani 1 1 d .
C21B C 0.4395(3) 0.2982(3) 0.4365(3) 0.0261(13) Uani 1 1 d .
C21C C 0.6710(3) 0.6763(3) 0.8242(3) 0.0293(13) Uani 1 1 d .
C22 C 0.2466(3) 0.6137(3) 0.1779(3) 0.0396(17) Uani 1 1 d .
H22 H 0.2144 0.5880 0.1530 0.048 Uiso 1 1 calc R
C22A C -0.0674(3) 0.2859(3) 0.4708(3) 0.0297(14) Uani 1 1 d .
H22A H -0.0999 0.3167 0.4655 0.036 Uiso 1 1 calc R
C22B C 0.4390(3) 0.2835(3) 0.5038(3) 0.0318(14) Uani 1 1 d .
H22B H 0.4172 0.3148 0.5222 0.038 Uiso 1 1 calc R
C22C C 0.6929(3) 0.7367(3) 0.9896(3) 0.0367(16) Uani 1 1 d .
H22C H 0.6690 0.7045 1.0040 0.044 Uiso 1 1 calc R
C23 C 0.2302(4) 0.6191(4) 0.2434(4) 0.054(2) Uani 1 1 d .
H23A H 0.2638 0.6406 0.2701 0.082 Uiso 1 1 calc R
H23B H 0.2270 0.5816 0.2610 0.082 Uiso 1 1 calc R
H23C H 0.1892 0.6388 0.2406 0.082 Uiso 1 1 calc R
C23A C -0.0993(3) 0.2334(3) 0.4378(3) 0.0395(16) Uani 1 1 d .
H23D H -0.0683 0.2024 0.4422 0.059 Uiso 1 1 calc R
H23E H -0.1139 0.2416 0.3936 0.059 Uiso 1 1 calc R
H23F H -0.1359 0.2225 0.4566 0.059 Uiso 1 1 calc R
C23B C 0.4014(4) 0.2302(3) 0.5088(4) 0.051(2) Uani 1 1 d .
H23G H 0.3595 0.2332 0.4818 0.076 Uiso 1 1 calc R
H23H H 0.3960 0.2251 0.5520 0.076 Uiso 1 1 calc R
H23I H 0.4246 0.1980 0.4959 0.076 Uiso 1 1 calc R
C23C C 0.6673(3) 0.7902(3) 1.0119(4) 0.0383(16) Uani 1 1 d .
H23J H 0.6926 0.8221 1.0016 0.057 Uiso 1 1 calc R
H23K H 0.6699 0.7883 1.0571 0.057 Uiso 1 1 calc R
H23L H 0.6226 0.7951 0.9916 0.057 Uiso 1 1 calc R
C24 C 0.3124(4) 0.5868(4) 0.1822(4) 0.060(2) Uani 1 1 d .
H24A H 0.3241 0.5862 0.1408 0.091 Uiso 1 1 calc R
H24B H 0.3113 0.5482 0.1978 0.091 Uiso 1 1 calc R
H24C H 0.3441 0.6087 0.2107 0.091 Uiso 1 1 calc R
C24A C -0.0128(3) 0.3044(3) 0.4383(4) 0.0417(17) Uani 1 1 d .
H24D H 0.0050 0.3401 0.4563 0.063 Uiso 1 1 calc R
H24E H -0.0292 0.3094 0.3938 0.063 Uiso 1 1 calc R
H24F H 0.0207 0.2756 0.4442 0.063 Uiso 1 1 calc R
C24B C 0.5044(5) 0.2781(5) 0.5408(5) 0.077(3) Uani 1 1 d .
H24G H 0.5304 0.2548 0.5181 0.115 Uiso 1 1 calc R
H24H H 0.5023 0.2605 0.5809 0.115 Uiso 1 1 calc R
H24I H 0.5237 0.3155 0.5478 0.115 Uiso 1 1 calc R
C24C C 0.7638(4) 0.7303(4) 1.0187(4) 0.060(3) Uani 1 1 d .
H24J H 0.7797 0.6943 1.0060 0.090 Uiso 1 1 calc R
H24K H 0.7688 0.7316 1.0642 0.090 Uiso 1 1 calc R
H24L H 0.7883 0.7611 1.0045 0.090 Uiso 1 1 calc R
C25 C 0.1825(3) 0.7320(3) -0.0185(3) 0.0313(14) Uani 1 1 d .
H25 H 0.1548 0.6983 -0.0307 0.038 Uiso 1 1 calc R
C25A C -0.0092(3) 0.3699(3) 0.6877(3) 0.0315(14) Uani 1 1 d .
H25A H -0.0341 0.4012 0.6640 0.038 Uiso 1 1 calc R
C25B C 0.4211(3) 0.4259(3) 0.3256(3) 0.0397(16) Uani 1 1 d .
H25B H 0.3990 0.4477 0.3546 0.048 Uiso 1 1 calc R
C25C C 0.6595(3) 0.6203(3) 0.7896(3) 0.0385(16) Uani 1 1 d .
H25C H 0.6490 0.5916 0.8197 0.046 Uiso 1 1 calc R
C26 C 0.1405(4) 0.7843(4) -0.0321(4) 0.052(2) Uani 1 1 d .
H26A H 0.1084 0.7845 -0.0052 0.078 Uiso 1 1 calc R
H26B H 0.1191 0.7840 -0.0758 0.078 Uiso 1 1 calc R
H26C H 0.1671 0.8181 -0.0240 0.078 Uiso 1 1 calc R
C26A C -0.0387(7) 0.3592(5) 0.7455(5) 0.089(4) Uani 1 1 d .
H26D H -0.0838 0.3490 0.7327 0.133 Uiso 1 1 calc R
H26E H -0.0354 0.3933 0.7710 0.133 Uiso 1 1 calc R
H26F H -0.0159 0.3284 0.7698 0.133 Uiso 1 1 calc R
C26B C 0.3784(4) 0.4276(4) 0.2621(4) 0.053(2) Uani 1 1 d .
H26G H 0.3995 0.4081 0.2318 0.080 Uiso 1 1 calc R
H26H H 0.3703 0.4668 0.2492 0.080 Uiso 1 1 calc R
H26I H 0.3378 0.4089 0.2641 0.080 Uiso 1 1 calc R
C26C C 0.6042(4) 0.6220(4) 0.7344(4) 0.060(3) Uani 1 1 d .
H26J H 0.5646 0.6313 0.7490 0.090 Uiso 1 1 calc R
H26K H 0.5997 0.5851 0.7140 0.090 Uiso 1 1 calc R
H26L H 0.6127 0.6505 0.7046 0.090 Uiso 1 1 calc R
C27 C 0.2342(4) 0.7322(4) -0.0579(4) 0.0471(19) Uani 1 1 d .
H27A H 0.2639 0.7632 -0.0447 0.071 Uiso 1 1 calc R
H27B H 0.2147 0.7370 -0.1018 0.071 Uiso 1 1 calc R
H27C H 0.2575 0.6964 -0.0525 0.071 Uiso 1 1 calc R
C27A C 0.0594(4) 0.3912(5) 0.7076(5) 0.075(3) Uani 1 1 d .
H27D H 0.0853 0.3620 0.7320 0.113 Uiso 1 1 calc R
H27E H 0.0594 0.4252 0.7330 0.113 Uiso 1 1 calc R
H27F H 0.0775 0.4000 0.6705 0.113 Uiso 1 1 calc R
C27B C 0.4847(4) 0.4547(3) 0.3249(4) 0.051(2) Uani 1 1 d .
H27G H 0.5110 0.4532 0.3667 0.076 Uiso 1 1 calc R
H27H H 0.4773 0.4941 0.3123 0.076 Uiso 1 1 calc R
H27I H 0.5069 0.4355 0.2954 0.076 Uiso 1 1 calc R
C27C C 0.7196(4) 0.6010(4) 0.7676(5) 0.075(3) Uani 1 1 d .
H27J H 0.7319 0.6291 0.7392 0.112 Uiso 1 1 calc R
H27K H 0.7115 0.5649 0.7459 0.112 Uiso 1 1 calc R
H27L H 0.7542 0.5965 0.8036 0.112 Uiso 1 1 calc R
C28 C 0.3721(3) 0.4697(3) 0.0117(4) 0.0349(16) Uani 1 1 d .
C28A C 0.1289(3) 0.5442(3) 0.5705(3) 0.0307(14) Uani 1 1 d .
C28B C 0.6177(3) 0.5465(3) 0.5032(3) 0.0303(14) Uani 1 1 d .
C28C C 0.8629(3) 0.4809(3) 0.9303(4) 0.0444(17) Uani 1 1 d U
C29 C 0.4450(3) 0.4644(3) 0.0190(4) 0.0446(19) Uani 1 1 d .
C29A C 0.2029(3) 0.5469(3) 0.5925(3) 0.0285(13) Uani 1 1 d .
C29B C 0.6848(3) 0.5556(3) 0.4868(4) 0.0320(15) Uani 1 1 d .
C29C C 0.9316(4) 0.4656(3) 0.9537(4) 0.0472(18) Uani 1 1 d U
C30 C 0.3393(4) 0.4459(3) -0.0529(4) 0.0450(17) Uani 1 1 d .
H30A H 0.2944 0.4576 -0.0616 0.067 Uiso 1 1 calc R
H30B H 0.3417 0.4047 -0.0522 0.067 Uiso 1 1 calc R
H30C H 0.3611 0.4605 -0.0854 0.067 Uiso 1 1 calc R
C30A C 0.0910(3) 0.5622(3) 0.6192(3) 0.0371(16) Uani 1 1 d .
H30D H 0.0452 0.5604 0.6017 0.056 Uiso 1 1 calc R
H30E H 0.1026 0.6009 0.6323 0.056 Uiso 1 1 calc R
H30F H 0.1006 0.5370 0.6552 0.056 Uiso 1 1 calc R
C30B C 0.6160(3) 0.5626(3) 0.5699(3) 0.0394(16) Uani 1 1 d .
H30G H 0.5767 0.5481 0.5816 0.059 Uiso 1 1 calc R
H30H H 0.6170 0.6037 0.5740 0.059 Uiso 1 1 calc R
H30I H 0.6531 0.5464 0.5975 0.059 Uiso 1 1 calc R
C30C C 0.8599(5) 0.4892(5) 0.8566(5) 0.074(3) Uani 1 1 d U
H30J H 0.8191 0.5065 0.8381 0.111 Uiso 1 1 calc R
H30K H 0.8637 0.4525 0.8371 0.111 Uiso 1 1 calc R
H30L H 0.8951 0.5136 0.8497 0.111 Uiso 1 1 calc R
C31 C 0.3411(3) 0.4464(3) 0.0615(4) 0.0450(18) Uani 1 1 d .
H31A H 0.3562 0.4667 0.1004 0.067 Uiso 1 1 calc R
H31B H 0.3518 0.4064 0.0672 0.067 Uiso 1 1 calc R
H31C H 0.2947 0.4506 0.0497 0.067 Uiso 1 1 calc R
C31A C 0.1072(3) 0.5758(3) 0.5096(3) 0.0370(15) Uani 1 1 d .
H31J H 0.1348 0.5656 0.4800 0.055 Uiso 1 1 calc R
H31K H 0.1099 0.6164 0.5174 0.055 Uiso 1 1 calc R
H31L H 0.0629 0.5656 0.4922 0.055 Uiso 1 1 calc R
C31B C 0.5626(3) 0.5744(3) 0.4604(3) 0.0381(16) Uani 1 1 d .
H31D H 0.5612 0.5610 0.4178 0.057 Uiso 1 1 calc R
H31E H 0.5685 0.6153 0.4619 0.057 Uiso 1 1 calc R
H31F H 0.5224 0.5648 0.4739 0.057 Uiso 1 1 calc R
C31C C 0.8107(3) 0.4447(3) 0.9366(4) 0.0449(17) Uani 1 1 d U
H31G H 0.8105 0.4381 0.9808 0.067 Uiso 1 1 calc R
H31H H 0.8154 0.4087 0.9159 0.067 Uiso 1 1 calc R
H31I H 0.7704 0.4625 0.9173 0.067 Uiso 1 1 calc R
C32 C 0.4702(4) 0.4100(3) -0.0009(5) 0.064(3) Uani 1 1 d .
H32A H 0.4529 0.4035 -0.0450 0.096 Uiso 1 1 calc R
H32B H 0.4573 0.3792 0.0239 0.096 Uiso 1 1 calc R
H32C H 0.5169 0.4117 0.0054 0.096 Uiso 1 1 calc R
C32A C 0.2233(3) 0.5264(3) 0.6598(3) 0.0369(16) Uani 1 1 d .
H32D H 0.2001 0.4918 0.6658 0.055 Uiso 1 1 calc R
H32E H 0.2134 0.5554 0.6885 0.055 Uiso 1 1 calc R
H32F H 0.2693 0.5189 0.6681 0.055 Uiso 1 1 calc R
C32B C 0.7214(3) 0.6064(3) 0.5124(4) 0.0431(19) Uani 1 1 d .
H32G H 0.7211 0.6093 0.5570 0.065 Uiso 1 1 calc R
H32H H 0.7017 0.6400 0.4911 0.065 Uiso 1 1 calc R
H32I H 0.7656 0.6032 0.5058 0.065 Uiso 1 1 calc R
C32C C 0.9650(5) 0.4242(5) 0.9253(6) 0.082(3) Uani 1 1 d U
H32J H 0.9737 0.4387 0.8857 0.123 Uiso 1 1 calc R
H32K H 0.9390 0.3900 0.9178 0.123 Uiso 1 1 calc R
H32L H 1.0055 0.4154 0.9529 0.123 Uiso 1 1 calc R
C33 C 0.4750(4) 0.4751(4) 0.0864(5) 0.062(3) Uani 1 1 d .
H33A H 0.5216 0.4734 0.0910 0.093 Uiso 1 1 calc R
H33B H 0.4604 0.4463 0.1128 0.093 Uiso 1 1 calc R
H33C H 0.4623 0.5124 0.0988 0.093 Uiso 1 1 calc R
C33A C 0.2332(3) 0.6042(3) 0.5851(4) 0.0406(17) Uani 1 1 d .
H33D H 0.2796 0.6014 0.5981 0.061 Uiso 1 1 calc R
H33E H 0.2164 0.6319 0.6111 0.061 Uiso 1 1 calc R
H33F H 0.2229 0.6159 0.5415 0.061 Uiso 1 1 calc R
C33B C 0.6806(4) 0.5556(4) 0.4148(4) 0.0477(19) Uani 1 1 d .
H33G H 0.7231 0.5487 0.4051 0.072 Uiso 1 1 calc R
H33H H 0.6648 0.5922 0.3979 0.072 Uiso 1 1 calc R
H33I H 0.6513 0.5259 0.3962 0.072 Uiso 1 1 calc R
C33C C 0.9313(6) 0.4460(6) 1.0248(6) 0.092(4) Uani 1 1 d U
H33J H 0.9395 0.4055 1.0288 0.138 Uiso 1 1 calc R
H33K H 0.8895 0.4543 1.0355 0.138 Uiso 1 1 calc R
H33L H 0.9646 0.4665 1.0531 0.138 Uiso 1 1 calc R
C34 C 0.3445(3) 0.6004(3) -0.1092(3) 0.0278(13) Uani 1 1 d .
C34A C 0.1636(3) 0.3655(3) 0.5714(3) 0.0266(13) Uani 1 1 d .
C34B C 0.6478(3) 0.4028(3) 0.5987(3) 0.0328(14) Uani 1 1 d .
C34C C 0.8910(3) 0.6480(3) 0.9045(3) 0.0303(14) Uani 1 1 d .
C35 C 0.2750(3) 0.6650(3) -0.2209(4) 0.0456(18) Uani 1 1 d .
H35A H 0.2637 0.6964 -0.1960 0.068 Uiso 1 1 calc R
H35B H 0.2428 0.6353 -0.2230 0.068 Uiso 1 1 calc R
H35C H 0.2768 0.6782 -0.2630 0.068 Uiso 1 1 calc R
C35A C 0.1689(3) 0.2363(3) 0.5912(4) 0.0446(18) Uani 1 1 d .
H35D H 0.1889 0.2065 0.6192 0.067 Uiso 1 1 calc R
H35E H 0.1703 0.2259 0.5481 0.067 Uiso 1 1 calc R
H35F H 0.1243 0.2409 0.5961 0.067 Uiso 1 1 calc R
C35B C 0.6251(3) 0.3229(3) 0.7009(3) 0.0367(15) Uani 1 1 d .
H35G H 0.5946 0.3038 0.6684 0.055 Uiso 1 1 calc R
H35H H 0.6028 0.3521 0.7203 0.055 Uiso 1 1 calc R
H35I H 0.6439 0.2955 0.7325 0.055 Uiso 1 1 calc R
C35C C 0.8513(6) 0.7371(6) 0.8046(6) 0.095(4) Uani 1 1 d U
H35J H 0.8635 0.7716 0.7854 0.143 Uiso 1 1 calc R
H35K H 0.8157 0.7451 0.8261 0.143 Uiso 1 1 calc R
H35L H 0.8380 0.7086 0.7724 0.143 Uiso 1 1 calc R
C36 C 0.3833(4) 0.5835(4) -0.2346(4) 0.053(2) Uani 1 1 d .
H36A H 0.3552 0.5505 -0.2388 0.079 Uiso 1 1 calc R
H36B H 0.4267 0.5722 -0.2155 0.079 Uiso 1 1 calc R
H36C H 0.3837 0.5996 -0.2758 0.079 Uiso 1 1 calc R
C36A C 0.2893(3) 0.3055(3) 0.5804(4) 0.0381(16) Uani 1 1 d .
H36D H 0.3106 0.3417 0.5908 0.057 Uiso 1 1 calc R
H36E H 0.2802 0.3008 0.5351 0.057 Uiso 1 1 calc R
H36F H 0.3171 0.2749 0.5993 0.057 Uiso 1 1 calc R
C36B C 0.7457(3) 0.4012(4) 0.7202(4) 0.0448(18) Uani 1 1 d .
H36G H 0.7641 0.3792 0.7570 0.067 Uiso 1 1 calc R
H36H H 0.7223 0.4334 0.7328 0.067 Uiso 1 1 calc R
H36I H 0.7800 0.4147 0.6995 0.067 Uiso 1 1 calc R
C36C C 0.9482(5) 0.7631(5) 0.9247(6) 0.079(3) Uani 1 1 d U
H36J H 0.9616 0.7978 0.9064 0.118 Uiso 1 1 calc R
H36K H 0.9844 0.7474 0.9539 0.118 Uiso 1 1 calc R
H36L H 0.9133 0.7716 0.9469 0.118 Uiso 1 1 calc R
C37 C 0.4143(3) 0.6939(3) -0.1627(3) 0.0347(15) Uani 1 1 d .
C37A C 0.2242(3) 0.3203(3) 0.6955(3) 0.0332(15) Uani 1 1 d .
C37B C 0.7354(3) 0.3013(3) 0.6309(3) 0.0312(14) Uani 1 1 d .
C37C C 0.9874(3) 0.6943(3) 0.8189(4) 0.0392(16) Uani 1 1 d .
C38 C 0.4098(4) 0.7302(3) -0.1131(4) 0.0468(19) Uani 1 1 d .
H38 H 0.3754 0.7262 -0.0912 0.056 Uiso 1 1 calc R
C38A C 0.1991(3) 0.2859(3) 0.7372(3) 0.0412(17) Uani 1 1 d .
H38A H 0.1763 0.2528 0.7224 0.049 Uiso 1 1 calc R
C38B C 0.7145(3) 0.2792(3) 0.5721(3) 0.0359(15) Uani 1 1 d .
H38B H 0.6758 0.2926 0.5477 0.043 Uiso 1 1 calc R
C38C C 0.9819(4) 0.7023(4) 0.7553(4) 0.055(2) Uani 1 1 d .
H38C H 0.9417 0.7132 0.7318 0.066 Uiso 1 1 calc R
C39 C 0.4554(4) 0.7723(4) -0.0956(4) 0.051(2) Uani 1 1 d .
H39 H 0.4510 0.7970 -0.0625 0.061 Uiso 1 1 calc R
C39A C 0.2073(4) 0.2998(4) 0.8009(4) 0.057(2) Uani 1 1 d .
H39A H 0.1900 0.2761 0.8286 0.069 Uiso 1 1 calc R
C39B C 0.7498(4) 0.2371(3) 0.5477(4) 0.0429(17) Uani 1 1 d .
H39B H 0.7343 0.2219 0.5075 0.052 Uiso 1 1 calc R
C39C C 1.0325(4) 0.6952(5) 0.7248(4) 0.064(3) Uani 1 1 d .
H39C H 1.0271 0.7014 0.6812 0.077 Uiso 1 1 calc R
C40 C 0.5064(3) 0.7784(3) -0.1255(4) 0.0424(17) Uani 1 1 d .
H40 H 0.5375 0.8069 -0.1131 0.051 Uiso 1 1 calc R
C40A C 0.2399(4) 0.3472(4) 0.8227(4) 0.055(2) Uani 1 1 d .
H40A H 0.2453 0.3564 0.8657 0.066 Uiso 1 1 calc R
C40B C 0.8066(3) 0.2179(3) 0.5821(4) 0.0424(18) Uani 1 1 d .
H40B H 0.8305 0.1896 0.5659 0.051 Uiso 1 1 calc R
C40C C 1.0900(4) 0.6793(4) 0.7577(4) 0.053(2) Uani 1 1 d .
H40C H 1.1250 0.6741 0.7368 0.064 Uiso 1 1 calc R
C41 C 0.5115(3) 0.7425(3) -0.1737(4) 0.0382(17) Uani 1 1 d .
H41 H 0.5467 0.7460 -0.1946 0.046 Uiso 1 1 calc R
C41A C 0.2653(4) 0.3822(4) 0.7820(4) 0.057(2) Uani 1 1 d .
H41A H 0.2882 0.4152 0.7971 0.068 Uiso 1 1 calc R
C41B C 0.8278(3) 0.2400(3) 0.6394(4) 0.0392(17) Uani 1 1 d .
H41B H 0.8672 0.2270 0.6630 0.047 Uiso 1 1 calc R
C41C C 1.0985(3) 0.6704(3) 0.8209(4) 0.0436(17) Uani 1 1 d .
H41C H 1.1390 0.6592 0.8436 0.052 Uiso 1 1 calc R
C42 C 0.4657(3) 0.7012(3) -0.1922(3) 0.0331(14) Uani 1 1 d .
H42 H 0.4699 0.6774 -0.2260 0.040 Uiso 1 1 calc R
C42A C 0.2568(3) 0.3683(3) 0.7186(4) 0.0410(17) Uani 1 1 d .
H42A H 0.2739 0.3924 0.6910 0.049 Uiso 1 1 calc R
C42B C 0.7935(3) 0.2809(3) 0.6645(3) 0.0387(16) Uani 1 1 d .
H42B H 0.8096 0.2954 0.7049 0.046 Uiso 1 1 calc R
C42C C 1.0466(3) 0.6781(3) 0.8512(4) 0.0381(16) Uani 1 1 d .
H42C H 1.0522 0.6720 0.8948 0.046 Uiso 1 1 calc R
C43 C 0.4139(3) 0.6444(3) 0.0403(3) 0.0314(14) Uani 1 1 d .
C43A C 0.1162(3) 0.4380(3) 0.4299(3) 0.0294(13) Uani 1 1 d .
C43B C 0.6436(3) 0.3779(3) 0.4401(4) 0.0336(15) Uani 1 1 d .
C43C C 0.8952(3) 0.6044(3) 1.0678(3) 0.0322(14) Uani 1 1 d .
C44 C 0.4203(3) 0.7663(3) 0.0811(4) 0.0392(16) Uani 1 1 d .
H44A H 0.4448 0.7953 0.1072 0.059 Uiso 1 1 calc R
H44B H 0.3793 0.7606 0.0944 0.059 Uiso 1 1 calc R
H44C H 0.4128 0.7784 0.0375 0.059 Uiso 1 1 calc R
C44A C 0.0556(4) 0.4098(5) 0.2961(4) 0.063(3) Uani 1 1 d .
H44D H 0.0622 0.3908 0.2579 0.094 Uiso 1 1 calc R
H44E H 0.0369 0.4470 0.2857 0.094 Uiso 1 1 calc R
H44F H 0.0267 0.3873 0.3164 0.094 Uiso 1 1 calc R
C44B C 0.6343(3) 0.2625(3) 0.3741(4) 0.0414(17) Uani 1 1 d .
H44G H 0.5879 0.2674 0.3691 0.062 Uiso 1 1 calc R
H44H H 0.6497 0.2410 0.4122 0.062 Uiso 1 1 calc R
H44I H 0.6444 0.2421 0.3382 0.062 Uiso 1 1 calc R
C44C C 0.8749(4) 0.6510(5) 1.1940(5) 0.066(3) Uani 1 1 d .
H44J H 0.8518 0.6192 1.2080 0.099 Uiso 1 1 calc R
H44K H 0.8447 0.6753 1.1668 0.099 Uiso 1 1 calc R
H44L H 0.8959 0.6727 1.2302 0.099 Uiso 1 1 calc R
C45 C 0.5430(3) 0.7065(3) 0.0617(3) 0.0347(15) Uani 1 1 d .
H45A H 0.5349 0.7120 0.0164 0.052 Uiso 1 1 calc R
H45B H 0.5684 0.6723 0.0721 0.052 Uiso 1 1 calc R
H45C H 0.5666 0.7389 0.0819 0.052 Uiso 1 1 calc R
C45A C 0.1844(5) 0.4745(4) 0.3250(4) 0.055(2) Uani 1 1 d .
H45D H 0.2242 0.4775 0.3554 0.082 Uiso 1 1 calc R
H45E H 0.1614 0.5104 0.3227 0.082 Uiso 1 1 calc R
H45F H 0.1941 0.4653 0.2841 0.082 Uiso 1 1 calc R
C45B C 0.7620(3) 0.3268(3) 0.4009(4) 0.0440(18) Uani 1 1 d .
H45G H 0.7782 0.3055 0.3687 0.066 Uiso 1 1 calc R
H45H H 0.7736 0.3074 0.4410 0.066 Uiso 1 1 calc R
H45I H 0.7807 0.3646 0.4042 0.066 Uiso 1 1 calc R
C45C C 0.9786(4) 0.5613(4) 1.1882(4) 0.057(2) Uani 1 1 d .
H45J H 1.0130 0.5509 1.1662 0.086 Uiso 1 1 calc R
H45K H 0.9485 0.5299 1.1866 0.086 Uiso 1 1 calc R
H45L H 0.9967 0.5699 1.2317 0.086 Uiso 1 1 calc R
C46 C 0.4773(3) 0.6705(3) 0.1696(3) 0.0354(15) Uani 1 1 d .
C46A C 0.1779(3) 0.3497(3) 0.3594(3) 0.0391(16) Uani 1 1 d .
C46B C 0.6502(3) 0.3738(3) 0.3080(4) 0.0439(19) Uani 1 1 d .
C46C C 0.9930(3) 0.6816(3) 1.1437(4) 0.0376(16) Uani 1 1 d .
C47 C 0.5098(3) 0.6192(3) 0.1827(4) 0.0410(17) Uani 1 1 d .
H47 H 0.5252 0.6004 0.1500 0.049 Uiso 1 1 calc R
C47A C 0.1595(4) 0.3062(4) 0.3930(5) 0.055(2) Uani 1 1 d .
H47A H 0.1231 0.3117 0.4119 0.066 Uiso 1 1 calc R
C47B C 0.6088(4) 0.3547(4) 0.2551(4) 0.052(2) Uani 1 1 d .
H47B H 0.5919 0.3177 0.2544 0.063 Uiso 1 1 calc R
C47C C 0.9773(4) 0.7242(4) 1.0997(5) 0.057(2) Uani 1 1 d .
H47C H 0.9371 0.7229 1.0725 0.068 Uiso 1 1 calc R
C48 C 0.5201(4) 0.5952(4) 0.2407(4) 0.049(2) Uani 1 1 d .
H48 H 0.5419 0.5602 0.2480 0.059 Uiso 1 1 calc R
C48A C 0.1904(5) 0.2544(4) 0.4015(5) 0.069(3) Uani 1 1 d .
H48A H 0.1742 0.2247 0.4233 0.083 Uiso 1 1 calc R
C48B C 0.5916(5) 0.3897(4) 0.2025(4) 0.066(3) Uani 1 1 d .
H48B H 0.5646 0.3757 0.1662 0.079 Uiso 1 1 calc R
C48C C 1.0191(5) 0.7688(4) 1.0946(5) 0.066(3) Uani 1 1 d .
H48C H 1.0069 0.7976 1.0646 0.079 Uiso 1 1 calc R
C49 C 0.4981(4) 0.6228(4) 0.2886(4) 0.058(2) Uani 1 1 d .
H49 H 0.5054 0.6071 0.3293 0.070 Uiso 1 1 calc R
C49A C 0.2457(4) 0.2475(4) 0.3770(4) 0.057(2) Uani 1 1 d .
H49A H 0.2687 0.2131 0.3830 0.068 Uiso 1 1 calc R
C49B C 0.6140(5) 0.4441(5) 0.2038(4) 0.068(3) Uani 1 1 d .
H49B H 0.6010 0.4679 0.1689 0.082 Uiso 1 1 calc R
C49C C 1.0773(4) 0.7705(4) 1.1327(4) 0.059(3) Uani 1 1 d .
H49C H 1.1056 0.8007 1.1293 0.070 Uiso 1 1 calc R
C50 C 0.4650(4) 0.6742(4) 0.2769(4) 0.055(2) Uani 1 1 d .
H50 H 0.4493 0.6928 0.3096 0.066 Uiso 1 1 calc R
C50A C 0.2673(4) 0.2911(4) 0.3436(4) 0.051(2) Uani 1 1 d .
H50A H 0.3054 0.2869 0.3272 0.061 Uiso 1 1 calc R
C50B C 0.6559(4) 0.4650(4) 0.2566(4) 0.057(2) Uani 1 1 d .
H50B H 0.6723 0.5023 0.2574 0.068 Uiso 1 1 calc R
C50C C 1.0953(3) 0.7295(4) 1.1757(4) 0.0463(19) Uani 1 1 d .
H50C H 1.1363 0.7306 1.2016 0.056 Uiso 1 1 calc R
C51 C 0.4554(4) 0.6978(4) 0.2173(4) 0.0443(18) Uani 1 1 d .
H51 H 0.4337 0.7327 0.2097 0.053 Uiso 1 1 calc R
C51A C 0.2323(3) 0.3412(4) 0.3345(4) 0.0420(17) Uani 1 1 d .
H51A H 0.2464 0.3702 0.3103 0.050 Uiso 1 1 calc R
C51B C 0.6720(3) 0.4294(3) 0.3066(4) 0.0414(17) Uani 1 1 d .
H51B H 0.6997 0.4433 0.3425 0.050 Uiso 1 1 calc R
C51C C 1.0535(3) 0.6858(3) 1.1817(4) 0.0401(16) Uani 1 1 d .
H51C H 1.0662 0.6579 1.2125 0.048 Uiso 1 1 calc R
C101 C 0.2978(5) 0.1451(5) 0.7300(5) 0.078(3) Uani 1 1 d .
H10D H 0.3281 0.1172 0.7510 0.117 Uiso 1 1 calc R
H10E H 0.2701 0.1276 0.6944 0.117 Uiso 1 1 calc R
H10F H 0.2718 0.1595 0.7591 0.117 Uiso 1 1 calc R
C102 C 0.3341(5) 0.1931(4) 0.7074(5) 0.070(3) Uani 1 1 d .
H10G H 0.3674 0.1772 0.6862 0.084 Uiso 1 1 calc R
H10H H 0.3042 0.2149 0.6762 0.084 Uiso 1 1 calc R
C103 C 0.3652(4) 0.2322(4) 0.7572(5) 0.063(3) Uani 1 1 d .
H10I H 0.3948 0.2101 0.7884 0.076 Uiso 1 1 calc R
H10J H 0.3317 0.2477 0.7784 0.076 Uiso 1 1 calc R
C104 C 0.4019(6) 0.2807(6) 0.7363(6) 0.092(4) Uani 1 1 d U
H10K H 0.4358 0.2657 0.7154 0.111 Uiso 1 1 calc R
H10L H 0.3726 0.3034 0.7055 0.111 Uiso 1 1 calc R
C105 C 0.4315(5) 0.3179(5) 0.7885(6) 0.082(3) Uani 1 1 d U
H10M H 0.3999 0.3269 0.8144 0.123 Uiso 1 1 calc R
H10N H 0.4463 0.3527 0.7717 0.123 Uiso 1 1 calc R
H10O H 0.4679 0.2985 0.8138 0.123 Uiso 1 1 calc R
C111 C 0.7688(7) 0.3297(6) 0.2090(7) 0.107(4) Uani 1 1 d U
H11M H 0.7755 0.3267 0.1659 0.161 Uiso 1 1 calc R
H11N H 0.7242 0.3395 0.2092 0.161 Uiso 1 1 calc R
H11O H 0.7789 0.2935 0.2301 0.161 Uiso 1 1 calc R
C112 C 0.8117(6) 0.3745(6) 0.2422(7) 0.100(4) Uani 1 1 d U
H11P H 0.8151 0.4058 0.2131 0.120 Uiso 1 1 calc R
H11Q H 0.7928 0.3895 0.2770 0.120 Uiso 1 1 calc R
C113 C 0.8738(7) 0.3526(7) 0.2658(6) 0.104(4) Uani 1 1 d .
H11R H 0.8695 0.3190 0.2914 0.125 Uiso 1 1 calc R
H11S H 0.8984 0.3812 0.2933 0.125 Uiso 1 1 calc R
C114 C 0.9131(6) 0.3358(6) 0.2125(6) 0.092(4) Uani 1 1 d .
H11T H 0.9560 0.3224 0.2323 0.111 Uiso 1 1 calc R
H11U H 0.8910 0.3042 0.1879 0.111 Uiso 1 1 calc R
C115 C 0.9204(7) 0.3822(6) 0.1701(7) 0.107(4) Uani 1 1 d U
H11$ H 0.9336 0.4163 0.1943 0.161 Uiso 1 1 calc R
H11V H 0.8795 0.3891 0.1422 0.161 Uiso 1 1 calc R
H11W H 0.9528 0.3723 0.1454 0.161 Uiso 1 1 calc R
N1 N 0.1503(2) 0.5487(2) 0.0105(2) 0.0210(10) Uani 1 1 d .
N1A N -0.0974(2) 0.4612(2) 0.5364(2) 0.0238(11) Uani 1 1 d .
N1B N 0.3991(2) 0.4680(2) 0.5050(2) 0.0205(10) Uani 1 1 d .
N1C N 0.6471(2) 0.5554(2) 0.9642(3) 0.0247(11) Uani 1 1 d .
N2 N 0.1772(2) 0.6289(2) 0.0521(2) 0.0232(10) Uani 1 1 d .
N2A N -0.0734(2) 0.3752(2) 0.5594(2) 0.0253(11) Uani 1 1 d .
N2B N 0.4049(2) 0.3943(2) 0.4510(2) 0.0217(10) Uani 1 1 d .
N2C N 0.6520(2) 0.6351(2) 0.9199(2) 0.0213(10) Uani 1 1 d .
O1 O 0.36329(19) 0.53034(18) 0.0089(2) 0.0287(9) Uani 1 1 d .
O1A O 0.11966(18) 0.48485(19) 0.5591(2) 0.0262(9) Uani 1 1 d .
O1B O 0.61005(18) 0.48689(18) 0.4952(2) 0.0284(9) Uani 1 1 d .
O1C O 0.85654(18) 0.53631(18) 0.9528(2) 0.0279(9) Uani 1 1 d .
O2 O 0.4615(2) 0.50984(18) -0.0177(2) 0.0344(11) Uani 1 1 d .
O2A O 0.22441(17) 0.50646(18) 0.5512(2) 0.0270(9) Uani 1 1 d .
O2B O 0.71858(17) 0.50558(18) 0.5110(2) 0.0286(10) Uani 1 1 d .
O2C O 0.96467(18) 0.51799(19) 0.9627(2) 0.0344(11) Uani 1 1 d .
O3 O 0.2942(2) 0.5975(2) -0.0898(2) 0.0369(11) Uani 1 1 d .
O3A O 0.10624(19) 0.36426(19) 0.5512(2) 0.0338(11) Uani 1 1 d .
O3B O 0.58951(19) 0.4055(2) 0.5853(2) 0.0359(11) Uani 1 1 d .
O3C O 0.8362(2) 0.6491(2) 0.9119(3) 0.0505(15) Uani 1 1 d .
O4 O 0.39979(18) 0.5791(2) -0.0811(2) 0.0314(9) Uani 1 1 d .
O4A O 0.20009(19) 0.41062(18) 0.5707(2) 0.0286(9) Uani 1 1 d .
O4B O 0.68815(19) 0.42866(19) 0.5690(2) 0.0325(10) Uani 1 1 d .
O4C O 0.93280(18) 0.6092(2) 0.9262(2) 0.0391(12) Uani 1 1 d .
O5 O 0.3561(2) 0.6476(2) 0.0291(3) 0.0378(11) Uani 1 1 d .
O5A O 0.06121(19) 0.4383(2) 0.4417(2) 0.0343(10) Uani 1 1 d .
O5B O 0.5931(2) 0.3704(2) 0.4566(3) 0.0410(12) Uani 1 1 d .
O5C O 0.8379(2) 0.6097(3) 1.0493(3) 0.0489(14) Uani 1 1 d .
O6 O 0.4470(2) 0.60175(19) 0.0229(2) 0.0357(11) Uani 1 1 d .
O6A O 0.16854(18) 0.44992(19) 0.4692(2) 0.0285(9) Uani 1 1 d .
O6B O 0.68358(19) 0.41934(19) 0.4599(2) 0.0334(10) Uani 1 1 d .
O6C O 0.93504(19) 0.5855(2) 1.0338(2) 0.0379(11) Uani 1 1 d .
Si1 Si 0.35354(8) 0.63694(8) -0.18472(9) 0.0318(4) Uani 1 1 d .
Si1A Si 0.21298(8) 0.30380(8) 0.61082(9) 0.0294(4) Uani 1 1 d .
Si1B Si 0.68971(7) 0.35597(8) 0.66530(9) 0.0315(4) Uani 1 1 d .
Si1C Si 0.92002(9) 0.71049(10) 0.86117(12) 0.0464(5) Uani 1 1 d .
Si2 Si 0.46584(7) 0.69954(7) 0.08913(9) 0.0286(4) Uani 1 1 d .
Si2A Si 0.13366(9) 0.41780(9) 0.34966(9) 0.0353(4) Uani 1 1 d .
Si2B Si 0.67353(8) 0.33237(8) 0.37983(10) 0.0349(4) Uani 1 1 d .
Si2C Si 0.93599(9) 0.62428(8) 1.15065(10) 0.0364(4) Uani 1 1 d .
Cu1 Cu 0.28369(4) 0.57440(4) 0.00757(4) 0.0278(2) Uani 1 1 d .
Cu1A Cu 0.03877(4) 0.43998(4) 0.53938(4) 0.02709(19) Uani 1 1 d .
Cu1B Cu 0.53184(4) 0.44078(4) 0.49685(4) 0.0274(2) Uani 1 1 d .
Cu1C Cu 0.77849(4) 0.58266(4) 0.95221(5) 0.0286(2) Uani 1 1 d .
B1 B 0.4155(3) 0.5545(3) -0.0175(4) 0.0314(17) Uani 1 1 d .
B1A B 0.1761(3) 0.4635(3) 0.5382(3) 0.0249(14) Uani 1 1 d .
B1B B 0.6732(3) 0.4602(3) 0.5089(4) 0.0245(14) Uani 1 1 d .
B1C B 0.9195(3) 0.5615(3) 0.9691(3) 0.0267(15) Uani 1 1 d .

loop_
_atom_site_aniso_label
_atom_site_aniso_U_11
_atom_site_aniso_U_22
_atom_site_aniso_U_33
_atom_site_aniso_U_23
_atom_site_aniso_U_13
_atom_site_aniso_U_12
C1 0.022(2) 0.022(3) 0.025(3) -0.002(2) 0.004(2) 0.001(2)
C1A 0.025(2) 0.017(3) 0.021(3) 0.000(2) 0.002(2) -0.003(2)
C1B 0.020(2) 0.016(3) 0.023(3) -0.001(2) 0.007(2) 0.002(2)
C1C 0.015(2) 0.018(3) 0.027(3) -0.004(2) 0.005(2) -0.0030(19)
C2 0.018(2) 0.032(3) 0.029(3) -0.001(3) 0.008(2) 0.003(2)
C2A 0.013(2) 0.036(4) 0.035(3) -0.006(3) 0.008(2) -0.005(2)
C2B 0.009(2) 0.035(3) 0.027(3) -0.001(3) 0.001(2) -0.001(2)
C2C 0.024(3) 0.024(3) 0.037(4) -0.002(3) 0.009(2) 0.001(2)
C3 0.021(3) 0.033(3) 0.025(3) -0.001(3) 0.001(2) 0.004(2)
C3A 0.016(2) 0.026(3) 0.037(4) 0.004(3) 0.008(2) -0.006(2)
C3B 0.021(3) 0.024(3) 0.032(3) -0.001(3) 0.003(2) -0.002(2)
C3C 0.024(3) 0.020(3) 0.031(3) -0.004(2) 0.002(2) 0.002(2)
C4 0.021(2) 0.023(3) 0.024(3) -0.002(2) 0.006(2) -0.003(2)
C4A 0.021(2) 0.020(3) 0.030(3) -0.003(2) 0.002(2) 0.001(2)
C4B 0.019(2) 0.020(3) 0.034(3) -0.005(2) 0.013(2) -0.001(2)
C4C 0.016(2) 0.026(3) 0.030(3) 0.005(2) 0.004(2) 0.000(2)
C5 0.029(3) 0.031(3) 0.024(3) -0.002(3) 0.001(2) -0.003(2)
C5A 0.019(2) 0.027(3) 0.029(3) -0.003(2) 0.003(2) 0.001(2)
C5B 0.018(2) 0.030(3) 0.036(4) -0.001(3) 0.010(2) 0.003(2)
C5C 0.022(3) 0.029(3) 0.036(4) -0.001(3) 0.011(2) -0.002(2)
C6 0.042(3) 0.036(4) 0.030(4) -0.004(3) 0.009(3) -0.001(3)
C6A 0.032(3) 0.034(4) 0.038(4) -0.002(3) 0.001(3) 0.001(3)
C6B 0.019(2) 0.038(4) 0.036(4) -0.009(3) 0.007(2) -0.002(2)
C6C 0.037(3) 0.022(3) 0.047(4) -0.008(3) 0.015(3) -0.005(2)
C7 0.045(3) 0.019(3) 0.041(4) -0.008(3) 0.005(3) -0.002(3)
C7A 0.030(3) 0.022(3) 0.048(4) 0.001(3) 0.006(3) 0.001(2)
C7B 0.033(3) 0.021(3) 0.046(4) -0.011(3) 0.013(3) -0.006(2)
C7C 0.046(4) 0.021(4) 0.061(5) 0.010(3) 0.010(4) 0.003(3)
C8 0.036(3) 0.028(4) 0.042(4) 0.003(3) 0.009(3) -0.003(3)
C8A 0.030(3) 0.026(3) 0.043(4) 0.006(3) 0.008(3) 0.000(2)
C8B 0.033(3) 0.027(4) 0.051(5) 0.008(3) 0.018(3) 0.004(2)
C8C 0.037(3) 0.049(5) 0.049(5) 0.008(4) 0.008(3) 0.002(3)
C9 0.027(3) 0.027(3) 0.028(3) -0.001(3) 0.004(2) -0.004(2)
C9A 0.024(3) 0.029(3) 0.029(3) 0.006(3) 0.009(2) 0.004(2)
C9B 0.024(3) 0.023(3) 0.035(3) 0.000(3) 0.013(2) 0.002(2)
C9C 0.026(3) 0.031(4) 0.035(4) -0.004(3) 0.006(3) -0.004(2)
C10 0.045(4) 0.031(4) 0.025(4) -0.001(3) -0.002(3) -0.002(3)
C10A 0.028(3) 0.037(4) 0.033(4) -0.001(3) 0.010(3) 0.004(2)
C10B 0.027(3) 0.031(3) 0.034(4) -0.003(3) 0.003(3) 0.003(2)
C10C 0.033(3) 0.034(4) 0.037(4) -0.004(3) 0.006(3) 0.000(3)
C11 0.053(4) 0.049(5) 0.031(4) 0.001(3) -0.004(3) 0.002(3)
C11A 0.039(4) 0.056(5) 0.043(4) 0.005(4) 0.017(3) 0.003(3)
C11B 0.033(3) 0.035(4) 0.042(4) 0.006(3) 0.010(3) -0.006(3)
C11C 0.035(3) 0.059(5) 0.045(5) -0.003(4) 0.002(3) 0.001(3)
C12 0.061(4) 0.036(4) 0.042(4) -0.001(3) 0.013(4) -0.003(3)
C12A 0.034(3) 0.081(6) 0.027(4) 0.006(4) 0.001(3) 0.000(3)
C12B 0.032(3) 0.053(5) 0.030(4) -0.006(3) 0.000(3) 0.004(3)
C12C 0.036(4) 0.140(11) 0.039(5) -0.036(6) 0.000(3) 0.013(5)
C13 0.054(4) 0.035(4) 0.027(4) -0.002(3) 0.012(3) 0.001(3)
C13A 0.037(3) 0.039(4) 0.027(4) 0.005(3) 0.004(3) -0.001(3)
C13B 0.040(3) 0.038(4) 0.032(4) 0.008(3) 0.012(3) 0.010(3)
C13C 0.056(4) 0.040(4) 0.037(4) -0.002(3) -0.006(3) -0.005(3)
C14 0.055(5) 0.087(7) 0.055(5) 0.019(5) 0.033(4) 0.027(4)
C14A 0.039(4) 0.077(6) 0.033(4) -0.015(4) -0.001(3) -0.009(4)
C14B 0.041(3) 0.040(4) 0.036(4) 0.000(3) 0.003(3) 0.000(3)
C14C 0.092(6) 0.050(5) 0.041(5) -0.020(4) 0.004(4) 0.006(5)
C15 0.042(4) 0.058(5) 0.028(4) 0.007(3) 0.007(3) 0.010(3)
C15A 0.046(4) 0.056(5) 0.034(4) 0.003(3) 0.014(3) -0.007(3)
C15B 0.039(4) 0.074(6) 0.054(5) 0.036(5) 0.015(4) 0.009(4)
C15C 0.072(6) 0.074(7) 0.045(5) -0.002(5) -0.019(4) -0.020(5)
C16 0.022(3) 0.026(3) 0.028(3) -0.004(3) 0.002(2) -0.003(2)
C16A 0.027(3) 0.022(3) 0.032(4) 0.004(3) 0.011(2) 0.001(2)
C16B 0.020(2) 0.023(3) 0.027(3) -0.006(2) 0.013(2) 0.000(2)
C16C 0.015(2) 0.027(3) 0.032(3) -0.002(3) 0.006(2) 0.000(2)
C17 0.034(3) 0.025(3) 0.024(3) 0.002(2) 0.001(2) -0.004(2)
C17A 0.024(3) 0.025(3) 0.030(3) 0.000(3) 0.010(2) 0.001(2)
C17B 0.034(3) 0.023(3) 0.027(3) 0.000(2) 0.007(3) -0.004(2)
C17C 0.024(3) 0.029(3) 0.029(3) -0.002(3) 0.002(2) -0.003(2)
C18 0.032(3) 0.039(4) 0.027(4) 0.000(3) -0.004(3) -0.005(3)
C18A 0.026(3) 0.036(4) 0.042(4) -0.003(3) 0.006(3) 0.002(2)
C18B 0.044(3) 0.033(4) 0.033(4) -0.007(3) 0.016(3) -0.004(3)
C18C 0.048(4) 0.027(4) 0.042(4) -0.003(3) 0.014(3) -0.010(3)
C19 0.033(3) 0.036(4) 0.035(4) -0.011(3) 0.002(3) -0.010(3)
C19A 0.031(3) 0.027(4) 0.058(5) 0.008(3) 0.009(3) 0.007(2)
C19B 0.039(3) 0.033(4) 0.038(4) -0.011(3) 0.015(3) 0.001(3)
C19C 0.038(3) 0.038(4) 0.044(4) 0.010(3) 0.007(3) -0.006(3)
C20 0.033(3) 0.020(3) 0.044(4) -0.001(3) 0.009(3) -0.002(2)
C20A 0.032(3) 0.047(4) 0.028(4) 0.003(3) 0.008(3) 0.004(3)
C20B 0.027(3) 0.030(4) 0.036(4) -0.002(3) 0.006(3) 0.003(2)
C20C 0.037(3) 0.037(4) 0.025(3) 0.002(3) 0.008(3) -0.004(3)
C21 0.026(3) 0.016(3) 0.036(4) 0.000(2) 0.011(2) 0.001(2)
C21A 0.026(3) 0.030(3) 0.028(3) 0.001(3) 0.004(2) 0.001(2)
C21B 0.024(3) 0.024(3) 0.032(4) -0.005(3) 0.009(2) 0.001(2)
C21C 0.029(3) 0.022(3) 0.034(4) 0.002(3) 0.000(3) 0.003(2)
C22 0.049(4) 0.034(4) 0.029(4) 0.006(3) -0.010(3) -0.010(3)
C22A 0.030(3) 0.025(3) 0.031(4) 0.002(3) -0.002(3) -0.002(2)
C22B 0.043(3) 0.020(3) 0.031(4) 0.008(3) 0.004(3) 0.000(3)
C22C 0.052(4) 0.022(3) 0.037(4) -0.003(3) 0.011(3) -0.011(3)
C23 0.068(5) 0.056(5) 0.038(5) 0.010(4) 0.006(4) -0.008(4)
C23A 0.044(4) 0.039(4) 0.035(4) -0.010(3) 0.004(3) -0.006(3)
C23B 0.066(5) 0.031(4) 0.064(6) -0.007(4) 0.033(4) -0.017(3)
C23C 0.042(3) 0.029(4) 0.046(4) -0.008(3) 0.014(3) 0.001(3)
C24 0.074(5) 0.056(6) 0.049(5) 0.015(4) 0.008(4) 0.014(4)
C24A 0.041(4) 0.050(5) 0.036(4) 0.002(3) 0.012(3) -0.010(3)
C24B 0.062(5) 0.108(9) 0.050(6) 0.036(6) -0.012(5) -0.018(6)
C24C 0.075(6) 0.057(6) 0.040(5) -0.011(4) -0.009(4) 0.032(4)
C25 0.043(3) 0.022(3) 0.026(3) 0.001(3) -0.001(3) -0.003(3)
C25A 0.035(3) 0.035(4) 0.024(3) 0.006(3) 0.004(3) 0.006(3)
C25B 0.054(4) 0.036(4) 0.030(4) -0.003(3) 0.009(3) 0.005(3)
C25C 0.050(4) 0.031(4) 0.034(4) -0.001(3) 0.006(3) -0.002(3)
C26 0.064(5) 0.051(5) 0.040(5) 0.007(4) 0.005(4) 0.021(4)
C26A 0.146(11) 0.066(7) 0.074(7) -0.022(6) 0.072(8) -0.028(7)
C26B 0.072(5) 0.043(5) 0.044(5) 0.009(4) 0.007(4) 0.009(4)
C26C 0.040(4) 0.065(6) 0.068(6) -0.032(5) -0.007(4) 0.009(4)
C27 0.057(4) 0.055(5) 0.031(4) -0.006(4) 0.014(3) 0.009(4)
C27A 0.054(5) 0.087(8) 0.083(8) -0.051(6) 0.006(5) 0.001(5)
C27B 0.057(4) 0.046(5) 0.050(5) 0.004(4) 0.012(4) -0.021(4)
C27C 0.043(4) 0.070(7) 0.105(9) -0.043(6) -0.006(5) 0.013(4)
C28 0.021(3) 0.023(3) 0.067(5) 0.008(3) 0.023(3) 0.007(2)
C28A 0.023(3) 0.029(3) 0.043(4) -0.007(3) 0.014(3) -0.004(2)
C28B 0.021(3) 0.028(3) 0.042(4) 0.002(3) 0.004(3) -0.001(2)
C28C 0.028(3) 0.033(3) 0.070(4) -0.012(3) 0.004(3) 0.000(2)
C29 0.035(4) 0.027(4) 0.073(6) 0.013(4) 0.014(4) 0.005(3)
C29A 0.023(3) 0.032(4) 0.031(4) -0.009(3) 0.007(2) -0.001(2)
C29B 0.022(3) 0.022(3) 0.052(4) 0.005(3) 0.008(3) 0.003(2)
C29C 0.040(3) 0.031(3) 0.070(4) -0.004(3) 0.008(3) -0.002(3)
C30 0.057(4) 0.029(4) 0.048(5) -0.007(3) 0.009(3) -0.001(3)
C30A 0.026(3) 0.042(4) 0.042(4) -0.014(3) 0.003(3) -0.003(3)
C30B 0.038(3) 0.036(4) 0.043(4) -0.002(3) 0.004(3) 0.004(3)
C30C 0.074(4) 0.076(5) 0.069(5) -0.009(4) 0.011(4) -0.008(4)
C31 0.038(3) 0.037(4) 0.063(5) 0.013(4) 0.018(3) 0.004(3)
C31A 0.026(3) 0.040(4) 0.045(4) 0.002(3) 0.007(3) -0.002(3)
C31B 0.031(3) 0.033(4) 0.047(4) 0.013(3) -0.002(3) 0.003(3)
C31C 0.028(3) 0.039(3) 0.070(4) 0.000(3) 0.016(3) -0.004(2)
C32 0.050(4) 0.035(5) 0.121(9) 0.027(5) 0.052(5) 0.016(3)
C32A 0.027(3) 0.054(5) 0.030(4) -0.008(3) 0.003(3) -0.005(3)
C32B 0.023(3) 0.023(4) 0.083(6) 0.010(4) 0.010(3) 0.000(2)
C32C 0.067(4) 0.074(5) 0.107(5) -0.022(4) 0.019(4) -0.004(4)
C33 0.038(4) 0.062(6) 0.086(7) 0.021(5) 0.009(4) 0.000(4)
C33A 0.025(3) 0.038(4) 0.061(5) -0.015(3) 0.015(3) -0.013(3)
C33B 0.045(4) 0.049(5) 0.050(5) 0.018(4) 0.014(4) 0.006(3)
C33C 0.090(5) 0.083(5) 0.097(5) 0.013(4) 0.001(4) -0.012(4)
C34 0.029(3) 0.025(3) 0.030(3) -0.007(3) 0.008(3) -0.004(2)
C34A 0.029(3) 0.029(3) 0.023(3) -0.003(2) 0.009(2) -0.002(2)
C34B 0.029(3) 0.029(3) 0.042(4) 0.002(3) 0.010(3) 0.003(2)
C34C 0.015(3) 0.036(4) 0.042(4) 0.000(3) 0.011(2) -0.003(2)
C35 0.048(4) 0.045(5) 0.044(5) 0.000(3) 0.011(3) -0.004(3)
C35A 0.034(3) 0.041(4) 0.057(5) 0.001(4) 0.003(3) -0.006(3)
C35B 0.028(3) 0.045(4) 0.038(4) 0.001(3) 0.005(3) -0.001(3)
C35C 0.082(5) 0.103(6) 0.102(5) 0.025(4) 0.019(4) 0.009(4)
C36 0.043(4) 0.075(6) 0.041(4) -0.016(4) 0.012(3) -0.008(4)
C36A 0.026(3) 0.044(4) 0.047(4) 0.002(3) 0.015(3) 0.002(3)
C36B 0.032(3) 0.052(5) 0.053(5) -0.001(4) 0.013(3) -0.003(3)
C36C 0.080(4) 0.073(5) 0.092(5) -0.011(4) 0.036(4) -0.001(4)
C37 0.035(3) 0.042(4) 0.026(4) 0.006(3) 0.000(3) 0.002(3)
C37A 0.027(3) 0.034(4) 0.036(4) 0.010(3) 0.000(3) 0.005(2)
C37B 0.025(3) 0.039(4) 0.030(4) 0.017(3) 0.007(3) -0.002(2)
C37C 0.026(3) 0.044(4) 0.048(5) 0.009(3) 0.007(3) -0.004(3)
C38 0.055(4) 0.039(4) 0.052(5) -0.009(4) 0.026(4) -0.019(3)
C38A 0.039(3) 0.051(5) 0.035(4) 0.009(3) 0.011(3) 0.007(3)
C38B 0.034(3) 0.033(4) 0.042(4) 0.003(3) 0.009(3) 0.003(3)
C38C 0.046(4) 0.080(7) 0.034(4) 0.009(4) -0.003(3) -0.008(4)
C39 0.071(5) 0.044(5) 0.044(5) -0.014(4) 0.025(4) -0.027(4)
C39A 0.056(5) 0.073(7) 0.046(5) 0.015(5) 0.018(4) 0.015(4)
C39B 0.055(4) 0.025(4) 0.052(5) -0.005(3) 0.017(4) 0.001(3)
C39C 0.067(6) 0.089(8) 0.037(5) 0.000(5) 0.013(4) -0.019(5)
C40 0.043(4) 0.041(4) 0.040(4) 0.003(3) -0.001(3) -0.006(3)
C40A 0.063(5) 0.070(6) 0.030(4) -0.005(4) 0.003(4) 0.018(4)
C40B 0.042(4) 0.023(4) 0.067(5) 0.005(3) 0.024(4) 0.007(3)
C40C 0.042(4) 0.061(6) 0.064(6) -0.011(4) 0.030(4) -0.006(4)
C41 0.023(3) 0.043(4) 0.047(4) 0.016(3) 0.003(3) -0.001(3)
C41A 0.064(5) 0.059(6) 0.042(5) -0.012(4) -0.004(4) 0.012(4)
C41B 0.030(3) 0.040(4) 0.051(5) 0.007(3) 0.014(3) 0.010(3)
C41C 0.042(4) 0.045(5) 0.044(5) -0.006(3) 0.011(3) -0.004(3)
C42 0.026(3) 0.034(4) 0.039(4) 0.002(3) 0.006(3) 0.001(3)
C42A 0.043(4) 0.043(4) 0.035(4) -0.002(3) 0.003(3) 0.000(3)
C42B 0.033(3) 0.052(5) 0.034(4) 0.011(3) 0.013(3) 0.008(3)
C42C 0.031(3) 0.040(4) 0.043(4) 0.000(3) 0.007(3) -0.001(3)
C43 0.020(3) 0.034(4) 0.042(4) -0.001(3) 0.010(3) -0.004(2)
C43A 0.022(3) 0.036(4) 0.031(3) 0.000(3) 0.009(2) -0.001(2)
C43B 0.025(3) 0.025(3) 0.049(4) -0.001(3) 0.002(3) 0.005(2)
C43C 0.029(3) 0.023(3) 0.046(4) -0.001(3) 0.009(3) -0.005(2)
C44 0.034(3) 0.045(4) 0.040(4) 0.001(3) 0.008(3) 0.004(3)
C44A 0.054(5) 0.094(8) 0.040(5) -0.012(5) 0.006(4) 0.012(5)
C44B 0.041(4) 0.027(4) 0.056(5) -0.005(3) 0.007(3) -0.004(3)
C44C 0.053(5) 0.085(7) 0.065(6) -0.037(5) 0.023(4) -0.023(5)
C45 0.038(3) 0.032(4) 0.037(4) -0.001(3) 0.013(3) 0.000(3)
C45A 0.085(6) 0.046(5) 0.040(5) -0.006(4) 0.029(4) -0.008(4)
C45B 0.032(3) 0.044(4) 0.057(5) -0.011(4) 0.010(3) 0.002(3)
C45C 0.074(5) 0.045(5) 0.046(5) 0.003(4) -0.007(4) -0.003(4)
C46 0.025(3) 0.042(4) 0.038(4) -0.002(3) 0.003(3) -0.003(3)
C46A 0.040(3) 0.048(4) 0.032(4) -0.014(3) 0.011(3) -0.007(3)
C46B 0.031(3) 0.052(5) 0.050(5) -0.030(4) 0.010(3) -0.007(3)
C46C 0.027(3) 0.042(4) 0.043(4) -0.009(3) 0.006(3) 0.004(3)
C47 0.038(3) 0.041(4) 0.044(4) 0.008(3) 0.008(3) 0.009(3)
C47A 0.054(5) 0.046(5) 0.075(6) 0.004(4) 0.037(4) 0.006(4)
C47B 0.063(5) 0.042(5) 0.049(5) 0.001(4) -0.001(4) -0.014(4)
C47C 0.045(4) 0.044(5) 0.076(7) -0.003(4) -0.003(4) -0.009(3)
C48 0.044(4) 0.055(5) 0.048(5) 0.017(4) 0.012(3) 0.008(3)
C48A 0.105(8) 0.034(5) 0.079(7) 0.005(5) 0.041(6) -0.001(5)
C48B 0.092(7) 0.048(5) 0.045(5) 0.002(4) -0.022(5) -0.017(5)
C48C 0.079(6) 0.038(5) 0.074(7) 0.005(4) -0.001(5) -0.015(4)
C49 0.058(5) 0.074(7) 0.044(5) 0.018(4) 0.013(4) 0.012(4)
C49A 0.060(5) 0.059(6) 0.051(5) -0.018(4) 0.011(4) 0.015(4)
C49B 0.082(6) 0.066(6) 0.048(5) 0.016(5) -0.010(5) -0.018(5)
C49C 0.063(5) 0.052(5) 0.066(6) -0.037(5) 0.026(4) -0.033(4)
C50 0.066(5) 0.065(6) 0.039(5) 0.011(4) 0.022(4) 0.013(4)
C50A 0.041(4) 0.066(6) 0.047(5) -0.022(4) 0.011(3) 0.000(4)
C50B 0.068(5) 0.056(5) 0.047(5) 0.009(4) 0.009(4) -0.008(4)
C50C 0.041(4) 0.049(5) 0.052(5) -0.019(4) 0.015(3) -0.012(3)
C51 0.050(4) 0.046(5) 0.040(4) 0.012(4) 0.015(3) 0.008(3)
C51A 0.040(4) 0.056(5) 0.034(4) -0.011(3) 0.017(3) -0.006(3)
C51B 0.042(3) 0.042(4) 0.040(4) -0.002(3) 0.008(3) -0.002(3)
C51C 0.041(3) 0.036(4) 0.045(4) -0.013(3) 0.011(3) 0.000(3)
C101 0.080(7) 0.080(8) 0.073(7) 0.019(6) 0.012(6) 0.006(6)
C102 0.071(6) 0.054(6) 0.077(7) 0.000(5) -0.005(5) 0.008(5)
C103 0.049(4) 0.056(6) 0.079(7) 0.023(5) -0.001(4) 0.013(4)
C104 0.091(5) 0.087(5) 0.092(5) 0.004(4) -0.003(4) 0.000(4)
C105 0.080(4) 0.070(5) 0.083(5) 0.000(4) -0.020(4) 0.006(4)
C111 0.109(6) 0.106(6) 0.109(6) -0.015(4) 0.025(4) -0.010(4)
C112 0.097(5) 0.106(6) 0.096(6) -0.009(4) 0.018(4) 0.005(4)
C113 0.118(11) 0.115(12) 0.077(9) -0.011(8) 0.007(8) 0.016(9)
C114 0.102(9) 0.093(10) 0.080(8) -0.011(7) 0.012(7) 0.015(7)
C115 0.114(6) 0.101(6) 0.099(6) 0.004(4) 0.000(4) -0.007(4)
N1 0.014(2) 0.023(3) 0.026(3) -0.002(2) 0.0023(18) 0.0005(17)
N1A 0.015(2) 0.027(3) 0.029(3) 0.001(2) 0.0020(19) 0.0021(17)
N1B 0.022(2) 0.018(2) 0.022(3) 0.0007(19) 0.0046(19) 0.0012(18)
N1C 0.020(2) 0.019(3) 0.037(3) 0.000(2) 0.011(2) 0.0021(18)
N2 0.015(2) 0.026(3) 0.027(3) -0.002(2) -0.0003(18) -0.0032(18)
N2A 0.023(2) 0.024(3) 0.028(3) 0.000(2) 0.003(2) -0.0001(19)
N2B 0.026(2) 0.017(2) 0.022(3) -0.0027(19) 0.0046(19) 0.0024(18)
N2C 0.023(2) 0.017(2) 0.023(3) 0.0001(19) 0.0030(19) -0.0029(17)
O1 0.026(2) 0.025(2) 0.037(3) 0.0033(19) 0.0090(18) -0.0038(16)
O1A 0.0229(19) 0.033(2) 0.025(2) -0.0024(18) 0.0120(17) -0.0009(16)
O1B 0.0210(19) 0.025(2) 0.039(3) 0.0022(19) 0.0039(17) 0.0065(16)
O1C 0.0207(18) 0.028(2) 0.034(3) -0.0035(18) 0.0016(17) -0.0049(16)
O2 0.032(2) 0.019(2) 0.056(3) 0.004(2) 0.017(2) 0.0022(17)
O2A 0.0197(18) 0.030(2) 0.033(2) -0.0105(19) 0.0090(17) -0.0028(16)
O2B 0.0179(18) 0.019(2) 0.048(3) 0.0040(19) 0.0031(17) -0.0019(15)
O2C 0.0191(19) 0.029(2) 0.055(3) -0.010(2) 0.0056(19) 0.0008(16)
O3 0.031(2) 0.042(3) 0.040(3) 0.004(2) 0.012(2) -0.0001(19)
O3A 0.024(2) 0.028(3) 0.047(3) 0.002(2) 0.0000(19) -0.0023(17)
O3B 0.022(2) 0.045(3) 0.040(3) 0.014(2) 0.0036(19) 0.0067(18)
O3C 0.039(3) 0.036(3) 0.082(4) 0.018(3) 0.027(3) 0.005(2)
O4 0.0231(18) 0.036(3) 0.036(3) 0.004(2) 0.0073(17) 0.0006(17)
O4A 0.029(2) 0.024(2) 0.034(3) 0.0001(19) 0.0100(18) -0.0012(16)
O4B 0.0255(19) 0.031(3) 0.042(3) 0.011(2) 0.0075(18) 0.0053(17)
O4C 0.0135(18) 0.046(3) 0.056(3) 0.013(2) -0.0005(19) -0.0042(17)
O5 0.030(2) 0.027(3) 0.055(3) -0.004(2) 0.005(2) -0.0002(18)
O5A 0.029(2) 0.042(3) 0.032(2) 0.001(2) 0.0075(18) 0.000(2)
O5B 0.031(2) 0.031(3) 0.063(4) -0.012(2) 0.017(2) 0.0006(19)
O5C 0.031(2) 0.073(4) 0.039(3) -0.018(3) -0.003(2) 0.012(2)
O6 0.026(2) 0.026(2) 0.057(3) -0.005(2) 0.013(2) -0.0013(17)
O6A 0.0217(18) 0.035(3) 0.029(2) -0.0020(19) 0.0062(16) -0.0015(16)
O6B 0.026(2) 0.025(2) 0.050(3) -0.005(2) 0.009(2) -0.0011(16)
O6C 0.0221(19) 0.048(3) 0.044(3) -0.017(2) 0.0053(18) -0.0038(19)
Si1 0.0298(8) 0.0360(10) 0.0314(10) -0.0037(8) 0.0103(7) -0.0039(7)
Si1A 0.0242(7) 0.0290(9) 0.0350(10) 0.0001(7) 0.0058(7) 0.0003(6)
Si1B 0.0244(7) 0.0336(10) 0.0366(10) 0.0043(8) 0.0058(7) 0.0023(6)
Si1C 0.0292(9) 0.0468(13) 0.0675(15) 0.0192(11) 0.0200(9) 0.0034(8)
Si2 0.0252(7) 0.0276(9) 0.0334(10) 0.0011(7) 0.0060(7) 0.0015(6)
Si2A 0.0374(9) 0.0417(11) 0.0270(10) -0.0039(8) 0.0061(7) -0.0026(7)
Si2B 0.0293(8) 0.0348(10) 0.0424(11) -0.0045(8) 0.0113(8) -0.0003(7)
Si2C 0.0350(9) 0.0369(11) 0.0377(11) -0.0065(8) 0.0077(8) -0.0039(7)
Cu1 0.0191(4) 0.0264(5) 0.0396(5) -0.0024(4) 0.0092(4) -0.0008(3)
Cu1A 0.0176(4) 0.0286(5) 0.0357(5) 0.0006(4) 0.0065(3) -0.0015(3)
Cu1B 0.0172(4) 0.0273(5) 0.0385(5) -0.0029(4) 0.0072(3) 0.0001(3)
Cu1C 0.0167(4) 0.0302(5) 0.0394(5) -0.0020(4) 0.0066(3) -0.0004(3)
B1 0.020(3) 0.023(4) 0.054(5) 0.001(3) 0.016(3) 0.005(2)
B1A 0.015(3) 0.029(4) 0.030(4) -0.004(3) 0.003(3) -0.002(2)
B1B 0.019(3) 0.017(3) 0.036(4) 0.001(3) 0.002(3) 0.004(2)
B1C 0.018(3) 0.030(4) 0.030(4) -0.008(3) -0.001(3) -0.002(2)

loop_
_atom_type_symbol
_atom_type_description
_atom_type_scat_dispersion_real
_atom_type_scat_dispersion_imag
_atom_type_scat_source
C C 0.0181 0.0091 'International Tables Vol C Tables 4.2.6.8 and 6.1.1.4'
H H 0.0000 0.0000 'International Tables Vol C Tables 4.2.6.8 and 6.1.1.4'
N N 0.0311 0.0180 'International Tables Vol C Tables 4.2.6.8 and 6.1.1.4'
O O 0.0492 0.0322 'International Tables Vol C Tables 4.2.6.8 and 6.1.1.4'
Si Si 0.2541 0.3302 'International Tables Vol C Tables 4.2.6.8 and 6.1.1.4'
Cu Cu -1.9646 0.5888 'International Tables Vol C Tables 4.2.6.8 and 6.1.1.4'
B B 0.0090 0.0039 'International Tables Vol C Tables 4.2.6.8 and 6.1.1.4'

loop_
_geom_angle_atom_site_label_1
_geom_angle_atom_site_label_2
_geom_angle_atom_site_label_3
_geom_angle
N1 C1 N2 102.9(4)
N1 C1 Cu1 128.1(4)
N2 C1 Cu1 128.3(4)
N1A C1A N2A 102.8(5)
N1A C1A Cu1A 128.1(4)
N2A C1A Cu1A 128.5(4)
N1B C1B N2B 102.4(4)
N1B C1B Cu1B 129.7(4)
N2B C1B Cu1B 127.4(4)
N1C C1C N2C 102.1(4)
N1C C1C Cu1C 129.6(4)
N2C C1C Cu1C 128.2(4)
C3 C2 N1 106.4(5)
C3 C2 H2 126.8
N1 C2 H2 126.8
C3A C2A N1A 107.0(5)
C3A C2A H2A 126.5
N1A C2A H2A 126.5
C3B C2B N1B 105.7(5)
C3B C2B H2B 127.1
N1B C2B H2B 127.1
C3C C2C N1C 106.6(5)
C3C C2C H2C 126.7
N1C C2C H2C 126.7
C2 C3 N2 107.3(5)
C2 C3 H3 126.4
N2 C3 H3 126.4
C2A C3A N2A 106.9(5)
C2A C3A H3A 126.6
N2A C3A H3A 126.6
C2B C3B N2B 106.9(5)
C2B C3B H3B 126.6
N2B C3B H3B 126.6
C2C C3C N2C 106.6(5)
C2C C3C H3C 126.7
N2C C3C H3C 126.7
C5 C4 C9 121.5(6)
C5 C4 N1 119.7(5)
C9 C4 N1 118.6(5)
C9A C4A C5A 122.1(6)
C9A C4A N1A 119.9(6)
C5A C4A N1A 117.9(6)
C5B C4B C9B 122.6(6)
C5B C4B N1B 120.3(5)
C9B C4B N1B 117.0(5)
C9C C4C C5C 123.1(6)
C9C C4C N1C 119.3(6)
C5C C4C N1C 117.5(5)
C6 C5 C4 118.1(6)
C6 C5 C10 120.0(6)
C4 C5 C10 121.9(6)
C6A C5A C4A 118.1(6)
C6A C5A C10A 120.0(6)
C4A C5A C10A 121.8(6)
C4B C5B C6B 117.7(6)
C4B C5B C10B 119.6(6)
C6B C5B C10B 122.6(6)
C6C C5C C4C 116.9(6)
C6C C5C C10C 120.7(6)
C4C C5C C10C 122.4(6)
C5 C6 C7 121.2(6)
C5 C6 H6 119.4
C7 C6 H6 119.4
C7A C6A C5A 119.7(7)
C7A C6A H6A 120.1
C5A C6A H6A 120.1
C7B C6B C5B 121.3(6)
C7B C6B H6B 119.4
C5B C6B H6B 119.4
C7C C6C C5C 121.7(6)
C7C C6C H6C 119.1
C5C C6C H6C 119.1
C6 C7 C8 120.4(6)
C6 C7 H7 119.8
C8 C7 H7 119.8
C6A C7A C8A 121.8(7)
C6A C7A H7A 119.1
C8A C7A H7A 119.1
C6B C7B C8B 120.1(6)
C6B C7B H7B 119.9
C8B C7B H7B 119.9
C6C C7C C8C 120.5(7)
C6C C7C H7C 119.8
C8C C7C H7C 119.8
C9 C8 C7 120.3(6)
C9 C8 H8 119.9
C7 C8 H8 119.9
C7A C8A C9A 120.5(7)
C7A C8A H8A 119.8
C9A C8A H8A 119.8
C9B C8B C7B 121.5(6)
C9B C8B H8B 119.3
C7B C8B H8B 119.3
C7C C8C C9C 120.9(7)
C7C C8C H8C 119.6
C9C C8C H8C 119.6
C8 C9 C4 118.4(6)
C8 C9 C13 120.2(6)
C4 C9 C13 121.4(6)
C8A C9A C4A 117.8(6)
C8A C9A C13A 121.4(6)
C4A C9A C13A 120.8(6)
C8B C9B C4B 116.7(6)
C8B C9B C13B 120.5(6)
C4B C9B C13B 122.8(6)
C4C C9C C8C 116.9(6)
C4C C9C C13C 120.2(6)
C8C C9C C13C 122.9(7)
C12 C10 C5 112.4(6)
C12 C10 C11 110.6(6)
C5 C10 C11 108.7(6)
C12 C10 H10 108.3
C5 C10 H10 108.3
C11 C10 H10 108.3
C5A C10A C12A 112.7(5)
C5A C10A C11A 111.0(5)
C12A C10A C11A 110.5(6)
C5A C10A H10A 107.5
C12A C10A H10A 107.5
C11A C10A H10A 107.5
C5B C10B C11B 109.8(5)
C5B C10B C12B 112.7(6)
C11B C10B C12B 109.8(6)
C5B C10B H10B 108.1
C11B C10B H10B 108.1
C12B C10B H10B 108.1
C5C C10C C11C 111.0(6)
C5C C10C C12C 112.9(6)
C11C C10C C12C 109.4(6)
C5C C10C H10C 107.8
C11C C10C H10C 107.8
C12C C10C H10C 107.8
C10 C11 H11A 109.5
C10 C11 H11B 109.5
H11A C11 H11B 109.5
C10 C11 H11C 109.5
H11A C11 H11C 109.5
H11B C11 H11C 109.5
C10A C11A H11D 109.5
C10A C11A H11E 109.5
H11D C11A H11E 109.5
C10A C11A H11F 109.5
H11D C11A H11F 109.5
H11E C11A H11F 109.5
C10B C11B H11G 109.5
C10B C11B H11H 109.5
H11G C11B H11H 109.5
C10B C11B H11I 109.5
H11G C11B H11I 109.5
H11H C11B H11I 109.5
C10C C11C H11J 109.5
C10C C11C H11K 109.5
H11J C11C H11K 109.5
C10C C11C H11L 109.5
H11J C11C H11L 109.5
H11K C11C H11L 109.5
C10 C12 H12A 109.5
C10 C12 H12B 109.5
H12A C12 H12B 109.5
C10 C12 H12C 109.5
H12A C12 H12C 109.5
H12B C12 H12C 109.5
C10A C12A H12D 109.5
C10A C12A H12E 109.5
H12D C12A H12E 109.5
C10A C12A H12F 109.5
H12D C12A H12F 109.5
H12E C12A H12F 109.5
C10B C12B H12G 109.5
C10B C12B H12H 109.5
H12G C12B H12H 109.5
C10B C12B H12I 109.5
H12G C12B H12I 109.5
H12H C12B H12I 109.5
C10C C12C H12J 109.5
C10C C12C H12K 109.5
H12J C12C H12K 109.5
C10C C12C H12L 109.5
H12J C12C H12L 109.5
H12K C12C H12L 109.5
C9 C13 C15 113.2(6)
C9 C13 C14 110.9(6)
C15 C13 C14 108.2(6)
C9 C13 H13 108.1
C15 C13 H13 108.1
C14 C13 H13 108.1
C15A C13A C9A 114.0(6)
C15A C13A C14A 109.9(6)
C9A C13A C14A 110.8(6)
C15A C13A H13A 107.3
C9A C13A H13A 107.3
C14A C13A H13A 107.3
C9B C13B C15B 112.8(6)
C9B C13B C14B 110.3(5)
C15B C13B C14B 108.7(6)
C9B C13B H13B 108.3
C15B C13B H13B 108.3
C14B C13B H13B 108.3
C9C C13C C15C 112.5(7)
C9C C13C C14C 112.3(6)
C15C C13C C14C 108.8(8)
C9C C13C H13C 107.7
C15C C13C H13C 107.7
C14C C13C H13C 107.7
C13 C14 H14A 109.5
C13 C14 H14B 109.5
H14A C14 H14B 109.5
C13 C14 H14C 109.5
H14A C14 H14C 109.5
H14B C14 H14C 109.5
C13A C14A H14D 109.5
C13A C14A H14E 109.5
H14D C14A H14E 109.5
C13A C14A H14F 109.5
H14D C14A H14F 109.5
H14E C14A H14F 109.5
C13B C14B H14G 109.5
C13B C14B H14H 109.5
H14G C14B H14H 109.5
C13B C14B H14I 109.5
H14G C14B H14I 109.5
H14H C14B H14I 109.5
C13C C14C H14J 109.5
C13C C14C H14K 109.5
H14J C14C H14K 109.5
C13C C14C H14L 109.5
H14J C14C H14L 109.5
H14K C14C H14L 109.5
C13 C15 H15A 109.5
C13 C15 H15B 109.5
H15A C15 H15B 109.5
C13 C15 H15C 109.5
H15A C15 H15C 109.5
H15B C15 H15C 109.5
C13A C15A H15D 109.5
C13A C15A H15E 109.5
H15D C15A H15E 109.5
C13A C15A H15F 109.5
H15D C15A H15F 109.5
H15E C15A H15F 109.5
C13B C15B H15G 109.5
C13B C15B H15H 109.5
H15G C15B H15H 109.5
C13B C15B H15I 109.5
H15G C15B H15I 109.5
H15H C15B H15I 109.5
C13C C15C H15J 109.5
C13C C15C H15K 109.5
H15J C15C H15K 109.5
C13C C15C H15L 109.5
H15J C15C H15L 109.5
H15K C15C H15L 109.5
C21 C16 C17 122.8(6)
C21 C16 N2 118.9(5)
C17 C16 N2 118.0(6)
C21A C16A C17A 123.8(6)
C21A C16A N2A 118.3(6)
C17A C16A N2A 117.5(6)
C21B C16B C17B 123.4(5)
C21B C16B N2B 118.5(5)
C17B C16B N2B 118.1(5)
C21C C16C C17C 123.7(6)
C21C C16C N2C 118.0(5)
C17C C16C N2C 118.2(5)
C18 C17 C16 117.2(6)
C18 C17 C22 120.8(6)
C16 C17 C22 122.0(6)
C18A C17A C16A 116.4(6)
C18A C17A C22A 121.4(6)
C16A C17A C22A 122.1(6)
C16B C17B C18B 116.9(6)
C16B C17B C25B 123.6(6)
C18B C17B C25B 119.4(6)
C16C C17C C18C 116.7(6)
C16C C17C C22C 122.4(6)
C18C C17C C22C 120.8(6)
C19 C18 C17 120.6(6)
C19 C18 H18 119.7
C17 C18 H18 119.7
C17A C18A C19A 120.9(7)
C17A C18A H18A 119.6
C19A C18A H18A 119.6
C19B C18B C17B 121.0(7)
C19B C18B H18B 119.5
C17B C18B H18B 119.5
C19C C18C C17C 120.6(7)
C19C C18C H18C 119.7
C17C C18C H18C 119.7
C18 C19 C20 121.3(6)
C18 C19 H19 119.4
C20 C19 H19 119.4
C20A C19A C18A 121.3(6)
C20A C19A H19A 119.4
C18A C19A H19A 119.4
C18B C19B C20B 121.6(6)
C18B C19B H19B 119.2
C20B C19B H19B 119.2
C20C C19C C18C 121.1(7)
C20C C19C H19C 119.5
C18C C19C H19C 119.5
C19 C20 C21 120.3(6)
C19 C20 H20 119.8
C21 C20 H20 119.8
C19A C20A C21A 119.8(6)
C19A C20A H20A 120.1
C21A C20A H20A 120.1
C19B C20B C21B 120.0(6)
C19B C20B H20B 120.0
C21B C20B H20B 120.0
C19C C20C C21C 119.8(6)
C19C C20C H20C 120.1
C21C C20C H20C 120.1
C16 C21 C20 117.7(6)
C16 C21 C25 122.8(6)
C20 C21 C25 119.4(6)
C16A C21A C20A 117.8(6)
C16A C21A C25A 122.6(6)
C20A C21A C25A 119.5(6)
C16B C21B C20B 117.0(6)
C16B C21B C22B 123.3(6)
C20B C21B C22B 119.6(6)
C16C C21C C20C 118.1(6)
C16C C21C C25C 123.6(6)
C20C C21C C25C 118.4(6)
C17 C22 C24 110.9(6)
C17 C22 C23 112.2(6)
C24 C22 C23 109.9(6)
C17 C22 H22 107.9
C24 C22 H22 107.9
C23 C22 H22 107.9
C17A C22A C24A 110.0(5)
C17A C22A C23A 114.8(6)
C24A C22A C23A 108.8(6)
C17A C22A H22A 107.7
C24A C22A H22A 107.7
C23A C22A H22A 107.7
C24B C22B C23B 110.2(7)
C24B C22B C21B 112.2(6)
C23B C22B C21B 111.2(6)
C24B C22B H22B 107.7
C23B C22B H22B 107.7
C21B C22B H22B 107.7
C23C C22C C17C 114.1(6)
C23C C22C C24C 109.7(6)
C17C C22C C24C 108.6(6)
C23C C22C H22C 108.1
C17C C22C H22C 108.1
C24C C22C H22C 108.1
C22 C23 H23A 109.5
C22 C23 H23B 109.5
H23A C23 H23B 109.5
C22 C23 H23C 109.5
H23A C23 H23C 109.5
H23B C23 H23C 109.5
C22A C23A H23D 109.5
C22A C23A H23E 109.5
H23D C23A H23E 109.5
C22A C23A H23F 109.5
H23D C23A H23F 109.5
H23E C23A H23F 109.5
C22B C23B H23G 109.5
C22B C23B H23H 109.5
H23G C23B H23H 109.5
C22B C23B H23I 109.5
H23G C23B H23I 109.5
H23H C23B H23I 109.5
C22C C23C H23J 109.5
C22C C23C H23K 109.5
H23J C23C H23K 109.5
C22C C23C H23L 109.5
H23J C23C H23L 109.5
H23K C23C H23L 109.5
C22 C24 H24A 109.5
C22 C24 H24B 109.5
H24A C24 H24B 109.5
C22 C24 H24C 109.5
H24A C24 H24C 109.5
H24B C24 H24C 109.5
C22A C24A H24D 109.5
C22A C24A H24E 109.5
H24D C24A H24E 109.5
C22A C24A H24F 109.5
H24D C24A H24F 109.5
H24E C24A H24F 109.5
C22B C24B H24G 109.5
C22B C24B H24H 109.5
H24G C24B H24H 109.5
C22B C24B H24I 109.5
H24G C24B H24I 109.5
H24H C24B H24I 109.5
C22C C24C H24J 109.5
C22C C24C H24K 109.5
H24J C24C H24K 109.5
C22C C24C H24L 109.5
H24J C24C H24L 109.5
H24K C24C H24L 109.5
C21 C25 C27 110.6(6)
C21 C25 C26 112.4(6)
C27 C25 C26 110.3(6)
C21 C25 H25 107.8
C27 C25 H25 107.8
C26 C25 H25 107.8
C21A C25A C27A 112.0(6)
C21A C25A C26A 114.2(6)
C27A C25A C26A 109.6(8)
C21A C25A H25A 106.9
C27A C25A H25A 106.9
C26A C25A H25A 106.9
C26B C25B C17B 112.5(6)
C26B C25B C27B 111.5(7)
C17B C25B C27B 110.8(6)
C26B C25B H25B 107.2
C17B C25B H25B 107.2
C27B C25B H25B 107.2
C27C C25C C26C 109.3(7)
C27C C25C C21C 110.5(6)
C26C C25C C21C 113.5(6)
C27C C25C H25C 107.8
C26C C25C H25C 107.8
C21C C25C H25C 107.8
C25 C26 H26A 109.5
C25 C26 H26B 109.5
H26A C26 H26B 109.5
C25 C26 H26C 109.5
H26A C26 H26C 109.5
H26B C26 H26C 109.5
C25A C26A H26D 109.5
C25A C26A H26E 109.5
H26D C26A H26E 109.5
C25A C26A H26F 109.5
H26D C26A H26F 109.5
H26E C26A H26F 109.5
C25B C26B H26G 109.5
C25B C26B H26H 109.5
H26G C26B H26H 109.5
C25B C26B H26I 109.5
H26G C26B H26I 109.5
H26H C26B H26I 109.5
C25C C26C H26J 109.5
C25C C26C H26K 109.5
H26J C26C H26K 109.5
C25C C26C H26L 109.5
H26J C26C H26L 109.5
H26K C26C H26L 109.5
C25 C27 H27A 109.5
C25 C27 H27B 109.5
H27A C27 H27B 109.5
C25 C27 H27C 109.5
H27A C27 H27C 109.5
H27B C27 H27C 109.5
C25A C27A H27D 109.5
C25A C27A H27E 109.5
H27D C27A H27E 109.5
C25A C27A H27F 109.5
H27D C27A H27F 109.5
H27E C27A H27F 109.5
C25B C27B H27G 109.5
C25B C27B H27H 109.5
H27G C27B H27H 109.5
C25B C27B H27I 109.5
H27G C27B H27I 109.5
H27H C27B H27I 109.5
C25C C27C H27J 109.5
C25C C27C H27K 109.5
H27J C27C H27K 109.5
C25C C27C H27L 109.5
H27J C27C H27L 109.5
H27K C27C H27L 109.5
O1 C28 C31 109.4(6)
O1 C28 C29 102.0(5)
C31 C28 C29 118.1(6)
O1 C28 C30 106.7(6)
C31 C28 C30 110.0(6)
C29 C28 C30 109.9(6)
O1A C28A C30A 109.0(5)
O1A C28A C31A 108.7(5)
C30A C28A C31A 111.2(6)
O1A C28A C29A 101.0(5)
C30A C28A C29A 114.2(5)
C31A C28A C29A 112.1(5)
O1B C28B C31B 107.4(5)
O1B C28B C30B 110.2(6)
C31B C28B C30B 109.5(6)
O1B C28B C29B 101.4(5)
C31B C28B C29B 116.0(6)
C30B C28B C29B 111.9(6)
O1C C28C C31C 113.5(6)
O1C C28C C29C 104.8(6)
C31C C28C C29C 123.1(7)
O1C C28C C30C 104.1(7)
C31C C28C C30C 106.2(7)
C29C C28C C30C 103.2(7)
O2 C29 C32 110.7(7)
O2 C29 C33 108.4(7)
C32 C29 C33 108.5(7)
O2 C29 C28 103.1(5)
C32 C29 C28 116.8(7)
C33 C29 C28 109.0(7)
O2A C29A C33A 109.7(5)
O2A C29A C32A 108.6(5)
C33A C29A C32A 109.5(6)
O2A C29A C28A 101.4(5)
C33A C29A C28A 115.2(6)
C32A C29A C28A 112.0(5)
O2B C29B C32B 109.8(5)
O2B C29B C28B 102.7(5)
C32B C29B C28B 117.8(6)
O2B C29B C33B 107.7(6)
C32B C29B C33B 108.0(6)
C28B C29B C33B 110.4(6)
C32C C29C O2C 112.9(7)
C32C C29C C28C 123.5(8)
O2C C29C C28C 105.1(6)
C32C C29C C33C 108.1(9)
O2C C29C C33C 101.9(7)
C28C C29C C33C 102.8(7)
C28 C30 H30A 109.5
C28 C30 H30B 109.5
H30A C30 H30B 109.5
C28 C30 H30C 109.5
H30A C30 H30C 109.5
H30B C30 H30C 109.5
C28A C30A H30D 109.5
C28A C30A H30E 109.5
H30D C30A H30E 109.5
C28A C30A H30F 109.5
H30D C30A H30F 109.5
H30E C30A H30F 109.5
C28B C30B H30G 109.5
C28B C30B H30H 109.5
H30G C30B H30H 109.5
C28B C30B H30I 109.5
H30G C30B H30I 109.5
H30H C30B H30I 109.5
C28C C30C H30J 109.5
C28C C30C H30K 109.5
H30J C30C H30K 109.5
C28C C30C H30L 109.5
H30J C30C H30L 109.5
H30K C30C H30L 109.5
C28 C31 H31A 109.5
C28 C31 H31B 109.5
H31A C31 H31B 109.5
C28 C31 H31C 109.5
H31A C31 H31C 109.5
H31B C31 H31C 109.5
C28A C31A H31J 109.5
C28A C31A H31K 109.5
H31J C31A H31K 109.5
C28A C31A H31L 109.5
H31J C31A H31L 109.5
H31K C31A H31L 109.5
C28B C31B H31D 109.5
C28B C31B H31E 109.5
H31D C31B H31E 109.5
C28B C31B H31F 109.5
H31D C31B H31F 109.5
H31E C31B H31F 109.5
C28C C31C H31G 109.5
C28C C31C H31H 109.5
H31G C31C H31H 109.5
C28C C31C H31I 109.5
H31G C31C H31I 109.5
H31H C31C H31I 109.5
C29 C32 H32A 109.5
C29 C32 H32B 109.5
H32A C32 H32B 109.5
C29 C32 H32C 109.5
H32A C32 H32C 109.5
H32B C32 H32C 109.5
C29A C32A H32D 109.5
C29A C32A H32E 109.5
H32D C32A H32E 109.5
C29A C32A H32F 109.5
H32D C32A H32F 109.5
H32E C32A H32F 109.5
C29B C32B H32G 109.5
C29B C32B H32H 109.5
H32G C32B H32H 109.5
C29B C32B H32I 109.5
H32G C32B H32I 109.5
H32H C32B H32I 109.5
C29C C32C H32J 109.5
C29C C32C H32K 109.5
H32J C32C H32K 109.5
C29C C32C H32L 109.5
H32J C32C H32L 109.5
H32K C32C H32L 109.5
C29 C33 H33A 109.5
C29 C33 H33B 109.5
H33A C33 H33B 109.5
C29 C33 H33C 109.5
H33A C33 H33C 109.5
H33B C33 H33C 109.5
C29A C33A H33D 109.5
C29A C33A H33E 109.5
H33D C33A H33E 109.5
C29A C33A H33F 109.5
H33D C33A H33F 109.5
H33E C33A H33F 109.5
C29B C33B H33G 109.5
C29B C33B H33H 109.5
H33G C33B H33H 109.5
C29B C33B H33I 109.5
H33G C33B H33I 109.5
H33H C33B H33I 109.5
C29C C33C H33J 109.5
C29C C33C H33K 109.5
H33J C33C H33K 109.5
C29C C33C H33L 109.5
H33J C33C H33L 109.5
H33K C33C H33L 109.5
O3 C34 O4 125.3(6)
O3 C34 Si1 124.0(5)
O4 C34 Si1 110.7(4)
O3A C34A O4A 124.4(6)
O3A C34A Si1A 125.0(5)
O4A C34A Si1A 110.5(4)
O3B C34B O4B 125.5(6)
O3B C34B Si1B 121.5(5)
O4B C34B Si1B 112.9(4)
O3C C34C O4C 125.3(6)
O3C C34C Si1C 117.0(5)
O4C C34C Si1C 117.6(4)
Si1 C35 H35A 109.5
Si1 C35 H35B 109.5
H35A C35 H35B 109.5
Si1 C35 H35C 109.5
H35A C35 H35C 109.5
H35B C35 H35C 109.5
Si1A C35A H35D 109.5
Si1A C35A H35E 109.5
H35D C35A H35E 109.5
Si1A C35A H35F 109.5
H35D C35A H35F 109.5
H35E C35A H35F 109.5
Si1B C35B H35G 109.5
Si1B C35B H35H 109.5
H35G C35B H35H 109.5
Si1B C35B H35I 109.5
H35G C35B H35I 109.5
H35H C35B H35I 109.5
Si1C C35C H35J 109.5
Si1C C35C H35K 109.5
H35J C35C H35K 109.5
Si1C C35C H35L 109.5
H35J C35C H35L 109.5
H35K C35C H35L 109.5
Si1 C36 H36A 109.5
Si1 C36 H36B 109.5
H36A C36 H36B 109.5
Si1 C36 H36C 109.5
H36A C36 H36C 109.5
H36B C36 H36C 109.5
Si1A C36A H36D 109.5
Si1A C36A H36E 109.5
H36D C36A H36E 109.5
Si1A C36A H36F 109.5
H36D C36A H36F 109.5
H36E C36A H36F 109.5
Si1B C36B H36G 109.5
Si1B C36B H36H 109.5
H36G C36B H36H 109.5
Si1B C36B H36I 109.5
H36G C36B H36I 109.5
H36H C36B H36I 109.5
Si1C C36C H36J 109.5
Si1C C36C H36K 109.5
H36J C36C H36K 109.5
Si1C C36C H36L 109.5
H36J C36C H36L 109.5
H36K C36C H36L 109.5
C42 C37 C38 117.1(7)
C42 C37 Si1 122.8(6)
C38 C37 Si1 120.1(5)
C42A C37A C38A 118.0(7)
C42A C37A Si1A 120.2(6)
C38A C37A Si1A 121.8(6)
C38B C37B C42B 117.2(7)
C38B C37B Si1B 122.4(5)
C42B C37B Si1B 120.3(6)
C42C C37C C38C 116.9(7)
C42C C37C Si1C 120.8(6)
C38C C37C Si1C 122.2(6)
C39 C38 C37 120.7(7)
C39 C38 H38 119.7
C37 C38 H38 119.7
C37A C38A C39A 120.8(8)
C37A C38A H38A 119.6
C39A C38A H38A 119.6
C37B C38B C39B 121.1(7)
C37B C38B H38B 119.5
C39B C38B H38B 119.5
C39C C38C C37C 122.6(8)
C39C C38C H38C 118.7
C37C C38C H38C 118.7
C40 C39 C38 121.1(8)
C40 C39 H39 119.4
C38 C39 H39 119.4
C40A C39A C38A 120.1(9)
C40A C39A H39A 119.9
C38A C39A H39A 119.9
C40B C39B C38B 120.1(7)
C40B C39B H39B 120.0
C38B C39B H39B 120.0
C40C C39C C38C 119.3(8)
C40C C39C H39C 120.4
C38C C39C H39C 120.4
C39 C40 C41 118.5(7)
C39 C40 H40 120.7
C41 C40 H40 120.7
C39A C40A C41A 120.0(8)
C39A C40A H40A 120.0
C41A C40A H40A 120.0
C41B C40B C39B 119.2(7)
C41B C40B H40B 120.4
C39B C40B H40B 120.4
C39C C40C C41C 121.0(7)
C39C C40C H40C 119.5
C41C C40C H40C 119.5
C40 C41 C42 120.7(7)
C40 C41 H41 119.6
C42 C41 H41 119.6
C40A C41A C42A 119.5(9)
C40A C41A H41A 120.2
C42A C41A H41A 120.2
C40B C41B C42B 121.6(7)
C40B C41B H41B 119.2
C42B C41B H41B 119.2
C40C C41C C42C 119.0(7)
C40C C41C H41C 120.5
C42C C41C H41C 120.5
C37 C42 C41 121.9(7)
C37 C42 H42 119.0
C41 C42 H42 119.0
C37A C42A C41A 121.5(8)
C37A C42A H42A 119.3
C41A C42A H42A 119.3
C41B C42B C37B 120.8(7)
C41B C42B H42B 119.6
C37B C42B H42B 119.6
C37C C42C C41C 121.3(7)
C37C C42C H42C 119.3
C41C C42C H42C 119.3
O5 C43 O6 124.2(6)
O5 C43 Si2 122.1(5)
O6 C43 Si2 113.6(4)
O5A C43A O6A 125.7(6)
O5A C43A Si2A 122.6(5)
O6A C43A Si2A 111.7(4)
O5B C43B O6B 124.5(7)
O5B C43B Si2B 123.6(5)
O6B C43B Si2B 111.9(5)
O5C C43C O6C 124.2(7)
O5C C43C Si2C 122.7(6)
O6C C43C Si2C 113.1(4)
Si2 C44 H44A 109.5
Si2 C44 H44B 109.5
H44A C44 H44B 109.5
Si2 C44 H44C 109.5
H44A C44 H44C 109.5
H44B C44 H44C 109.5
Si2A C44A H44D 109.5
Si2A C44A H44E 109.5
H44D C44A H44E 109.5
Si2A C44A H44F 109.5
H44D C44A H44F 109.5
H44E C44A H44F 109.5
Si2B C44B H44G 109.5
Si2B C44B H44H 109.5
H44G C44B H44H 109.5
Si2B C44B H44I 109.5
H44G C44B H44I 109.5
H44H C44B H44I 109.5
Si2C C44C H44J 109.5
Si2C C44C H44K 109.5
H44J C44C H44K 109.5
Si2C C44C H44L 109.5
H44J C44C H44L 109.5
H44K C44C H44L 109.5
Si2 C45 H45A 109.5
Si2 C45 H45B 109.5
H45A C45 H45B 109.5
Si2 C45 H45C 109.5
H45A C45 H45C 109.5
H45B C45 H45C 109.5
Si2A C45A H45D 109.5
Si2A C45A H45E 109.5
H45D C45A H45E 109.5
Si2A C45A H45F 109.5
H45D C45A H45F 109.5
H45E C45A H45F 109.5
Si2B C45B H45G 109.5
Si2B C45B H45H 109.5
H45G C45B H45H 109.5
Si2B C45B H45I 109.5
H45G C45B H45I 109.5
H45H C45B H45I 109.5
Si2C C45C H45J 109.5
Si2C C45C H45K 109.5
H45J C45C H45K 109.5
Si2C C45C H45L 109.5
H45J C45C H45L 109.5
H45K C45C H45L 109.5
C51 C46 C47 118.5(7)
C51 C46 Si2 122.3(6)
C47 C46 Si2 119.2(6)
C47A C46A C51A 116.4(8)
C47A C46A Si2A 122.0(6)
C51A C46A Si2A 121.6(6)
C47B C46B C51B 116.8(8)
C47B C46B Si2B 124.3(6)
C51B C46B Si2B 118.8(6)
C47C C46C C51C 115.8(7)
C47C C46C Si2C 120.9(5)
C51C C46C Si2C 123.3(6)
C48 C47 C46 122.7(8)
C48 C47 H47 118.7
C46 C47 H47 118.7
C46A C47A C48A 124.4(8)
C46A C47A H47A 117.8
C48A C47A H47A 117.8
C46B C47B C48B 121.0(8)
C46B C47B H47B 119.5
C48B C47B H47B 119.5
C46C C47C C48C 121.9(8)
C46C C47C H47C 119.0
C48C C47C H47C 119.0
C47 C48 C49 118.7(8)
C47 C48 H48 120.6
C49 C48 H48 120.6
C49A C48A C47A 117.7(9)
C49A C48A H48A 121.1
C47A C48A H48A 121.1
C49B C48B C47B 119.8(8)
C49B C48B H48B 120.1
C47B C48B H48B 120.1
C49C C48C C47C 119.5(9)
C49C C48C H48C 120.2
C47C C48C H48C 120.2
C48 C49 C50 120.0(8)
C48 C49 H49 120.0
C50 C49 H49 120.0
C48A C49A C50A 120.0(8)
C48A C49A H49A 120.0
C50A C49A H49A 120.0
C48B C49B C50B 120.9(9)
C48B C49B H49B 119.6
C50B C49B H49B 119.6
C50C C49C C48C 120.8(8)
C50C C49C H49C 119.6
C48C C49C H49C 119.6
C51 C50 C49 120.0(8)
C51 C50 H50 120.0
C49 C50 H50 120.0
C49A C50A C51A 119.3(7)
C49A C50A H50A 120.4
C51A C50A H50A 120.4
C51B C50B C49B 117.4(9)
C51B C50B H50B 121.3
C49B C50B H50B 121.3
C49C C50C C51C 119.7(8)
C49C C50C H50C 120.2
C51C C50C H50C 120.2
C46 C51 C50 120.1(8)
C46 C51 H51 119.9
C50 C51 H51 119.9
C46A C51A C50A 122.1(8)
C46A C51A H51A 119.0
C50A C51A H51A 119.0
C50B C51B C46B 124.1(8)
C50B C51B H51B 118.0
C46B C51B H51B 118.0
C50C C51C C46C 122.2(8)
C50C C51C H51C 118.9
C46C C51C H51C 118.9
C102 C101 H10D 109.5
C102 C101 H10E 109.5
H10D C101 H10E 109.5
C102 C101 H10F 109.5
H10D C101 H10F 109.5
H10E C101 H10F 109.5
C103 C102 C101 114.7(10)
C103 C102 H10G 108.6
C101 C102 H10G 108.6
C103 C102 H10H 108.6
C101 C102 H10H 108.6
H10G C102 H10H 107.6
C102 C103 C104 116.2(10)
C102 C103 H10I 108.2
C104 C103 H10I 108.2
C102 C103 H10J 108.2
C104 C103 H10J 108.2
H10I C103 H10J 107.4
C105 C104 C103 113.0(11)
C105 C104 H10K 109.0
C103 C104 H10K 109.0
C105 C104 H10L 109.0
C103 C104 H10L 109.0
H10K C104 H10L 107.8
C104 C105 H10M 109.5
C104 C105 H10N 109.5
H10M C105 H10N 109.5
C104 C105 H10O 109.5
H10M C105 H10O 109.5
H10N C105 H10O 109.5
C112 C111 H11M 109.5
C112 C111 H11N 109.5
H11M C111 H11N 109.5
C112 C111 H11O 109.5
H11M C111 H11O 109.5
H11N C111 H11O 109.5
C113 C112 C111 111.0(13)
C113 C112 H11P 109.4
C111 C112 H11P 109.4
C113 C112 H11Q 109.4
C111 C112 H11Q 109.4
H11P C112 H11Q 108.0
C112 C113 C114 113.6(12)
C112 C113 H11R 108.8
C114 C113 H11R 108.8
C112 C113 H11S 108.8
C114 C113 H11S 108.8
H11R C113 H11S 107.7
C115 C114 C113 113.6(12)
C115 C114 H11T 108.8
C113 C114 H11T 108.8
C115 C114 H11U 108.8
C113 C114 H11U 108.8
H11T C114 H11U 107.7
C114 C115 H11$ 109.5
C114 C115 H11V 109.5
H11$ C115 H11V 109.5
C114 C115 H11W 109.5
H11$ C115 H11W 109.5
H11V C115 H11W 109.5
C1 N1 C2 111.9(5)
C1 N1 C4 125.1(5)
C2 N1 C4 122.6(5)
C1A N1A C2A 112.1(5)
C1A N1A C4A 123.7(5)
C2A N1A C4A 123.2(5)
C1B N1B C2B 112.9(5)
C1B N1B C4B 124.1(5)
C2B N1B C4B 122.9(5)
C1C N1C C2C 112.8(5)
C1C N1C C4C 124.9(5)
C2C N1C C4C 122.0(5)
C1 N2 C3 111.5(5)
C1 N2 C16 126.0(5)
C3 N2 C16 122.5(5)
C1A N2A C3A 111.2(5)
C1A N2A C16A 126.6(5)
C3A N2A C16A 121.7(5)
C1B N2B C3B 112.0(5)
C1B N2B C16B 124.9(5)
C3B N2B C16B 122.8(5)
C1C N2C C3C 112.0(5)
C1C N2C C16C 126.0(5)
C3C N2C C16C 121.6(5)
C28 O1 B1 107.7(5)
C28 O1 Cu1 128.8(3)
B1 O1 Cu1 119.8(4)
C28A O1A B1A 107.6(4)
C28A O1A Cu1A 130.0(3)
B1A O1A Cu1A 118.3(4)
C28B O1B B1B 108.8(4)
C28B O1B Cu1B 128.0(3)
B1B O1B Cu1B 119.7(4)
C28C O1C B1C 109.0(5)
C28C O1C Cu1C 130.0(4)
B1C O1C Cu1C 120.4(4)
C29 O2 B1 108.6(5)
B1A O2A C29A 107.3(4)
C29B O2B B1B 108.6(4)
C29C O2C B1C 108.6(5)
C34 O3 Cu1 126.0(4)
C34A O3A Cu1A 126.0(4)
C34B O3B Cu1B 126.5(5)
C34C O3C Cu1C 129.8(5)
C34 O4 B1 127.8(5)
C34A O4A B1A 122.6(5)
C34B O4B B1B 127.8(5)
C34C O4C B1C 123.6(5)
C43 O5 Cu1 127.4(5)
C43A O5A Cu1A 124.2(4)
C43B O5B Cu1B 125.7(5)
C43C O5C Cu1C 127.6(5)
C43 O6 B1 122.3(5)
C43A O6A B1A 128.3(4)
C43B O6B B1B 123.3(5)
C43C O6C B1C 127.7(5)
C35 Si1 C36 112.1(4)
C35 Si1 C37 112.3(3)
C36 Si1 C37 110.5(3)
C35 Si1 C34 108.0(3)
C36 Si1 C34 107.2(4)
C37 Si1 C34 106.4(3)
C37A Si1A C36A 112.8(3)
C37A Si1A C35A 112.1(3)
C36A Si1A C35A 111.8(3)
C37A Si1A C34A 104.2(3)
C36A Si1A C34A 105.4(3)
C35A Si1A C34A 110.1(3)
C37B Si1B C36B 109.9(3)
C37B Si1B C35B 110.6(3)
C36B Si1B C35B 113.9(3)
C37B Si1B C34B 107.7(3)
C36B Si1B C34B 107.9(3)
C35B Si1B C34B 106.5(3)
C35C Si1C C37C 108.9(5)
C35C Si1C C36C 111.9(6)
C37C Si1C C36C 109.2(4)
C35C Si1C C34C 107.9(5)
C37C Si1C C34C 115.2(3)
C36C Si1C C34C 103.8(4)
C44 Si2 C45 111.8(3)
C44 Si2 C46 112.5(3)
C45 Si2 C46 111.5(3)
C44 Si2 C43 107.2(3)
C45 Si2 C43 109.7(3)
C46 Si2 C43 103.6(3)
C44A Si2A C45A 113.0(5)
C44A Si2A C46A 110.9(4)
C45A Si2A C46A 110.7(4)
C44A Si2A C43A 107.5(3)
C45A Si2A C43A 107.6(3)
C46A Si2A C43A 106.9(3)
C46B Si2B C44B 111.9(3)
C46B Si2B C45B 110.7(4)
C44B Si2B C45B 112.1(3)
C46B Si2B C43B 102.4(3)
C44B Si2B C43B 110.6(3)
C45B Si2B C43B 108.7(3)
C46C Si2C C44C 108.8(4)
C46C Si2C C45C 110.8(4)
C44C Si2C C45C 112.4(5)
C46C Si2C C43C 107.1(3)
C44C Si2C C43C 109.1(4)
C45C Si2C C43C 108.6(3)
C1 Cu1 O1 151.3(2)
C1 Cu1 O3 116.4(2)
O1 Cu1 O3 84.86(18)
C1 Cu1 O5 119.0(2)
O1 Cu1 O5 81.88(17)
O3 Cu1 O5 80.28(19)
C1A Cu1A O1A 151.4(2)
C1A Cu1A O5A 117.5(2)
O1A Cu1A O5A 83.79(17)
C1A Cu1A O3A 116.1(2)
O1A Cu1A O3A 84.09(17)
O5A Cu1A O3A 81.80(18)
C1B Cu1B O1B 148.4(2)
C1B Cu1B O3B 120.3(2)
O1B Cu1B O3B 83.93(17)
C1B Cu1B O5B 120.1(2)
O1B Cu1B O5B 82.20(17)
O3B Cu1B O5B 78.82(19)
C1C Cu1C O1C 151.5(2)
C1C Cu1C O3C 120.3(2)
O1C Cu1C O3C 82.96(18)
C1C Cu1C O5C 115.2(2)
O1C Cu1C O5C 80.49(18)
O3C Cu1C O5C 85.4(2)
O2 B1 O1 106.2(5)
O2 B1 O4 108.8(6)
O1 B1 O4 117.7(5)
O2 B1 O6 108.7(5)
O1 B1 O6 110.6(6)
O4 B1 O6 104.7(5)
O2A B1A O1A 107.0(5)
O2A B1A O4A 109.6(5)
O1A B1A O4A 112.1(5)
O2A B1A O6A 106.8(5)
O1A B1A O6A 116.2(5)
O4A B1A O6A 105.0(5)
O2B B1B O1B 105.5(5)
O2B B1B O6B 108.9(5)
O1B B1B O6B 112.6(5)
O2B B1B O4B 108.3(5)
O1B B1B O4B 115.8(5)
O6B B1B O4B 105.5(5)
O2C B1C O1C 106.5(5)
O2C B1C O6C 109.2(5)
O1C B1C O6C 114.9(5)
O2C B1C O4C 105.7(5)
O1C B1C O4C 114.9(5)
O6C B1C O4C 105.2(5)

loop_
_geom_bond_atom_site_label_1
_geom_bond_atom_site_label_2
_geom_bond_distance
C1 N1 1.365(7)
C1 N2 1.376(8)
C1 Cu1 1.869(5)
C1A N1A 1.371(7)
C1A N2A 1.374(8)
C1A Cu1A 1.880(5)
C1B N1B 1.358(7)
C1B N2B 1.373(7)
C1B Cu1B 1.878(5)
C1C N1C 1.364(7)
C1C N2C 1.389(7)
C1C Cu1C 1.866(5)
C2 C3 1.336(9)
C2 N1 1.399(7)
C2 H2 0.9500
C2A C3A 1.332(9)
C2A N1A 1.385(7)
C2A H2A 0.9500
C2B C3B 1.350(9)
C2B N1B 1.387(7)
C2B H2B 0.9500
C2C C3C 1.345(9)
C2C N1C 1.397(7)
C2C H2C 0.9500
C3 N2 1.390(7)
C3 H3 0.9500
C3A N2A 1.403(7)
C3A H3A 0.9500
C3B N2B 1.381(7)
C3B H3B 0.9500
C3C N2C 1.395(7)
C3C H3C 0.9500
C4 C5 1.409(9)
C4 C9 1.420(9)
C4 N1 1.436(8)
C4A C9A 1.408(9)
C4A C5A 1.410(9)
C4A N1A 1.418(8)
C4B C5B 1.385(9)
C4B C9B 1.430(9)
C4B N1B 1.434(7)
C4C C9C 1.388(9)
C4C C5C 1.399(9)
C4C N1C 1.432(8)
C5 C6 1.380(10)
C5 C10 1.529(9)
C5A C6A 1.406(9)
C5A C10A 1.516(9)
C5B C6B 1.400(9)
C5B C10B 1.514(9)
C5C C6C 1.391(9)
C5C C10C 1.521(10)
C6 C7 1.382(10)
C6 H6 0.9500
C6A C7A 1.376(10)
C6A H6A 0.9500
C6B C7B 1.373(10)
C6B H6B 0.9500
C6C C7C 1.360(11)
C6C H6C 0.9500
C7 C8 1.409(10)
C7 H7 0.9500
C7A C8A 1.390(10)
C7A H7A 0.9500
C7B C8B 1.395(10)
C7B H7B 0.9500
C7C C8C 1.376(11)
C7C H7C 0.9500
C8 C9 1.375(10)
C8 H8 0.9500
C8A C9A 1.392(9)
C8A H8A 0.9500
C8B C9B 1.386(10)
C8B H8B 0.9500
C8C C9C 1.405(11)
C8C H8C 0.9500
C9 C13 1.528(9)
C9A C13A 1.519(10)
C9B C13B 1.514(9)
C9C C13C 1.522(10)
C10 C12 1.512(10)
C10 C11 1.556(9)
C10 H10 1.0000
C10A C12A 1.521(9)
C10A C11A 1.535(9)
C10A H10A 1.0000
C10B C11B 1.526(8)
C10B C12B 1.536(9)
C10B H10B 1.0000
C10C C11C 1.531(9)
C10C C12C 1.533(10)
C10C H10C 1.0000
C11 H11A 0.9800
C11 H11B 0.9800
C11 H11C 0.9800
C11A H11D 0.9800
C11A H11E 0.9800
C11A H11F 0.9800
C11B H11G 0.9800
C11B H11H 0.9800
C11B H11I 0.9800
C11C H11J 0.9800
C11C H11K 0.9800
C11C H11L 0.9800
C12 H12A 0.9800
C12 H12B 0.9800
C12 H12C 0.9800
C12A H12D 0.9800
C12A H12E 0.9800
C12A H12F 0.9800
C12B H12G 0.9800
C12B H12H 0.9800
C12B H12I 0.9800
C12C H12J 0.9800
C12C H12K 0.9800
C12C H12L 0.9800
C13 C15 1.537(10)
C13 C14 1.541(10)
C13 H13 1.0000
C13A C15A 1.514(9)
C13A C14A 1.525(9)
C13A H13A 1.0000
C13B C15B 1.528(10)
C13B C14B 1.542(9)
C13B H13B 1.0000
C13C C15C 1.530(11)
C13C C14C 1.533(12)
C13C H13C 1.0000
C14 H14A 0.9800
C14 H14B 0.9800
C14 H14C 0.9800
C14A H14D 0.9800
C14A H14E 0.9800
C14A H14F 0.9800
C14B H14G 0.9800
C14B H14H 0.9800
C14B H14I 0.9800
C14C H14J 0.9800
C14C H14K 0.9800
C14C H14L 0.9800
C15 H15A 0.9800
C15 H15B 0.9800
C15 H15C 0.9800
C15A H15D 0.9800
C15A H15E 0.9800
C15A H15F 0.9800
C15B H15G 0.9800
C15B H15H 0.9800
C15B H15I 0.9800
C15C H15J 0.9800
C15C H15K 0.9800
C15C H15L 0.9800
C16 C21 1.383(9)
C16 C17 1.407(9)
C16 N2 1.442(7)
C16A C21A 1.385(9)
C16A C17A 1.409(9)
C16A N2A 1.444(8)
C16B C21B 1.392(9)
C16B C17B 1.397(9)
C16B N2B 1.446(7)
C16C C21C 1.376(9)
C16C C17C 1.401(9)
C16C N2C 1.435(8)
C17 C18 1.405(9)
C17 C22 1.523(9)
C17A C18A 1.397(9)
C17A C22A 1.504(9)
C17B C18B 1.402(9)
C17B C25B 1.519(9)
C17C C18C 1.405(10)
C17C C22C 1.516(10)
C18 C19 1.370(10)
C18 H18 0.9500
C18A C19A 1.398(11)
C18A H18A 0.9500
C18B C19B 1.361(10)
C18B H18B 0.9500
C18C C19C 1.390(11)
C18C H18C 0.9500
C19 C20 1.378(10)
C19 H19 0.9500
C19A C20A 1.375(10)
C19A H19A 0.9500
C19B C20B 1.377(10)
C19B H19B 0.9500
C19C C20C 1.381(10)
C19C H19C 0.9500
C20 C21 1.408(9)
C20 H20 0.9500
C20A C21A 1.412(9)
C20A H20A 0.9500
C20B C21B 1.415(9)
C20B H20B 0.9500
C20C C21C 1.408(9)
C20C H20C 0.9500
C21 C25 1.514(9)
C21A C25A 1.507(9)
C21B C22B 1.512(9)
C21C C25C 1.528(9)
C22 C24 1.528(11)
C22 C23 1.539(11)
C22 H22 1.0000
C22A C24A 1.533(9)
C22A C23A 1.537(9)
C22A H22A 1.0000
C22B C24B 1.482(10)
C22B C23B 1.512(9)
C22B H22B 1.0000
C22C C23C 1.499(9)
C22C C24C 1.537(11)
C22C H22C 1.0000
C23 H23A 0.9800
C23 H23B 0.9800
C23 H23C 0.9800
C23A H23D 0.9800
C23A H23E 0.9800
C23A H23F 0.9800
C23B H23G 0.9800
C23B H23H 0.9800
C23B H23I 0.9800
C23C H23J 0.9800
C23C H23K 0.9800
C23C H23L 0.9800
C24 H24A 0.9800
C24 H24B 0.9800
C24 H24C 0.9800
C24A H24D 0.9800
C24A H24E 0.9800
C24A H24F 0.9800
C24B H24G 0.9800
C24B H24H 0.9800
C24B H24I 0.9800
C24C H24J 0.9800
C24C H24K 0.9800
C24C H24L 0.9800
C25 C27 1.517(10)
C25 C26 1.529(10)
C25 H25 1.0000
C25A C27A 1.531(10)
C25A C26A 1.534(11)
C25A H25A 1.0000
C25B C26B 1.514(11)
C25B C27B 1.521(10)
C25B H25B 1.0000
C25C C27C 1.517(11)
C25C C26C 1.526(10)
C25C H25C 1.0000
C26 H26A 0.9800
C26 H26B 0.9800
C26 H26C 0.9800
C26A H26D 0.9800
C26A H26E 0.9800
C26A H26F 0.9800
C26B H26G 0.9800
C26B H26H 0.9800
C26B H26I 0.9800
C26C H26J 0.9800
C26C H26K 0.9800
C26C H26L 0.9800
C27 H27A 0.9800
C27 H27B 0.9800
C27 H27C 0.9800
C27A H27D 0.9800
C27A H27E 0.9800
C27A H27F 0.9800
C27B H27G 0.9800
C27B H27H 0.9800
C27B H27I 0.9800
C27C H27J 0.9800
C27C H27K 0.9800
C27C H27L 0.9800
C28 O1 1.452(8)
C28 C31 1.480(10)
C28 C29 1.536(9)
C28 C30 1.563(11)
C28A O1A 1.440(8)
C28A C30A 1.510(9)
C28A C31A 1.524(10)
C28A C29A 1.563(8)
C28B O1B 1.434(8)
C28B C31B 1.512(8)
C28B C30B 1.514(10)
C28B C29B 1.552(8)
C28C O1C 1.421(8)
C28C C31C 1.432(10)
C28C C29C 1.503(10)
C28C C30C 1.612(13)
C29 O2 1.427(9)
C29 C32 1.494(11)
C29 C33 1.515(13)
C29A O2A 1.449(7)
C29A C33A 1.527(9)
C29A C32A 1.535(9)
C29B O2B 1.438(7)
C29B C32B 1.490(9)
C29B C33B 1.559(11)
C29C C32C 1.422(13)
C29C O2C 1.427(9)
C29C C33C 1.623(15)
C30 H30A 0.9800
C30 H30B 0.9800
C30 H30C 0.9800
C30A H30D 0.9800
C30A H30E 0.9800
C30A H30F 0.9800
C30B H30G 0.9800
C30B H30H 0.9800
C30B H30I 0.9800
C30C H30J 0.9800
C30C H30K 0.9800
C30C H30L 0.9800
C31 H31A 0.9800
C31 H31B 0.9800
C31 H31C 0.9800
C31A H31J 0.9800
C31A H31K 0.9800
C31A H31L 0.9800
C31B H31D 0.9800
C31B H31E 0.9800
C31B H31F 0.9800
C31C H31G 0.9800
C31C H31H 0.9800
C31C H31I 0.9800
C32 H32A 0.9800
C32 H32B 0.9800
C32 H32C 0.9800
C32A H32D 0.9800
C32A H32E 0.9800
C32A H32F 0.9800
C32B H32G 0.9800
C32B H32H 0.9800
C32B H32I 0.9800
C32C H32J 0.9800
C32C H32K 0.9800
C32C H32L 0.9800
C33 H33A 0.9800
C33 H33B 0.9800
C33 H33C 0.9800
C33A H33D 0.9800
C33A H33E 0.9800
C33A H33F 0.9800
C33B H33G 0.9800
C33B H33H 0.9800
C33B H33I 0.9800
C33C H33J 0.9800
C33C H33K 0.9800
C33C H33L 0.9800
C34 O3 1.223(8)
C34 O4 1.326(7)
C34 Si1 1.906(7)
C34A O3A 1.222(7)
C34A O4A 1.325(8)
C34A Si1A 1.915(7)
C34B O3B 1.224(8)
C34B O4B 1.319(8)
C34B Si1B 1.917(7)
C34C O3C 1.207(8)
C34C O4C 1.309(8)
C34C Si1C 1.925(7)
C35 Si1 1.838(8)
C35 H35A 0.9800
C35 H35B 0.9800
C35 H35C 0.9800
C35A Si1A 1.869(7)
C35A H35D 0.9800
C35A H35E 0.9800
C35A H35F 0.9800
C35B Si1B 1.873(7)
C35B H35G 0.9800
C35B H35H 0.9800
C35B H35I 0.9800
C35C Si1C 1.846(12)
C35C H35J 0.9800
C35C H35K 0.9800
C35C H35L 0.9800
C36 Si1 1.859(8)
C36 H36A 0.9800
C36 H36B 0.9800
C36 H36C 0.9800
C36A Si1A 1.865(6)
C36A H36D 0.9800
C36A H36E 0.9800
C36A H36F 0.9800
C36B Si1B 1.869(8)
C36B H36G 0.9800
C36B H36H 0.9800
C36B H36I 0.9800
C36C Si1C 1.884(11)
C36C H36J 0.9800
C36C H36K 0.9800
C36C H36L 0.9800
C37 C42 1.377(9)
C37 C38 1.404(11)
C37 Si1 1.873(7)
C37A C42A 1.382(10)
C37A C38A 1.402(10)
C37A Si1A 1.863(7)
C37B C38B 1.386(10)
C37B C42B 1.404(9)
C37B Si1B 1.862(7)
C37C C42C 1.384(9)
C37C C38C 1.387(11)
C37C Si1C 1.882(7)
C38 C39 1.396(10)
C38 H38 0.9500
C38A C39A 1.410(12)
C38A H38A 0.9500
C38B C39B 1.413(10)
C38B H38B 0.9500
C38C C39C 1.376(12)
C38C H38C 0.9500
C39 C40 1.374(11)
C39 H39 0.9500
C39A C40A 1.363(14)
C39A H39A 0.9500
C39B C40B 1.380(11)
C39B H39B 0.9500
C39C C40C 1.357(13)
C39C H39C 0.9500
C40 C41 1.375(11)
C40 H40 0.9500
C40A C41A 1.399(14)
C40A H40A 0.9500
C40B C41B 1.357(11)
C40B H40B 0.9500
C40C C41C 1.377(12)
C40C H40C 0.9500
C41 C42 1.392(9)
C41 H41 0.9500
C41A C42A 1.402(11)
C41A H41A 0.9500
C41B C42B 1.389(10)
C41B H41B 0.9500
C41C C42C 1.399(10)
C41C H41C 0.9500
C42 H42 0.9500
C42A H42A 0.9500
C42B H42B 0.9500
C42C H42C 0.9500
C43 O5 1.214(8)
C43 O6 1.329(8)
C43 Si2 1.910(7)
C43A O5A 1.244(7)
C43A O6A 1.308(7)
C43A Si2A 1.918(7)
C43B O5B 1.207(8)
C43B O6B 1.323(8)
C43B Si2B 1.902(7)
C43C O5C 1.220(8)
C43C O6C 1.305(8)
C43C Si2C 1.919(7)
C44 Si2 1.851(7)
C44 H44A 0.9800
C44 H44B 0.9800
C44 H44C 0.9800
C44A Si2A 1.859(8)
C44A H44D 0.9800
C44A H44E 0.9800
C44A H44F 0.9800
C44B Si2B 1.854(7)
C44B H44G 0.9800
C44B H44H 0.9800
C44B H44I 0.9800
C44C Si2C 1.856(8)
C44C H44J 0.9800
C44C H44K 0.9800
C44C H44L 0.9800
C45 Si2 1.857(6)
C45 H45A 0.9800
C45 H45B 0.9800
C45 H45C 0.9800
C45A Si2A 1.866(8)
C45A H45D 0.9800
C45A H45E 0.9800
C45A H45F 0.9800
C45B Si2B 1.860(7)
C45B H45G 0.9800
C45B H45H 0.9800
C45B H45I 0.9800
C45C Si2C 1.862(9)
C45C H45J 0.9800
C45C H45K 0.9800
C45C H45L 0.9800
C46 C51 1.380(11)
C46 C47 1.404(10)
C46 Si2 1.864(7)
C46A C47A 1.366(11)
C46A C51A 1.383(10)
C46A Si2A 1.866(8)
C46B C47B 1.395(11)
C46B C51B 1.403(11)
C46B Si2B 1.843(9)
C46C C47C 1.392(12)
C46C C51C 1.402(10)
C46C Si2C 1.850(8)
C47 C48 1.371(11)
C47 H47 0.9500
C47A C48A 1.392(13)
C47A H47A 0.9500
C47B C48B 1.412(12)
C47B H47B 0.9500
C47C C48C 1.402(12)
C47C H47C 0.9500
C48 C49 1.388(13)
C48 H48 0.9500
C48A C49A 1.390(13)
C48A H48A 0.9500
C48B C49B 1.377(13)
C48B H48B 0.9500
C48C C49C 1.362(13)
C48C H48C 0.9500
C49 C50 1.409(13)
C49 H49 0.9500
C49A C50A 1.393(13)
C49A H49A 0.9500
C49B C50B 1.413(13)
C49B H49B 0.9500
C49C C50C 1.360(13)
C49C H49C 0.9500
C50 C51 1.399(11)
C50 H50 0.9500
C50A C51A 1.398(12)
C50A H50A 0.9500
C50B C51B 1.378(11)
C50B H50B 0.9500
C50C C51C 1.389(11)
C50C H50C 0.9500
C51 H51 0.9500
C51A H51A 0.9500
C51B H51B 0.9500
C51C H51C 0.9500
C101 C102 1.508(15)
C101 H10D 0.9800
C101 H10E 0.9800
C101 H10F 0.9800
C102 C103 1.491(14)
C102 H10G 0.9900
C102 H10H 0.9900
C103 C104 1.510(15)
C103 H10I 0.9900
C103 H10J 0.9900
C104 C105 1.489(16)
C104 H10K 0.9900
C104 H10L 0.9900
C105 H10M 0.9800
C105 H10N 0.9800
C105 H10O 0.9800
C111 C112 1.500(18)
C111 H11M 0.9800
C111 H11N 0.9800
C111 H11O 0.9800
C112 C113 1.427(17)
C112 H11P 0.9900
C112 H11Q 0.9900
C113 C114 1.604(17)
C113 H11R 0.9900
C113 H11S 0.9900
C114 C115 1.467(18)
C114 H11T 0.9900
C114 H11U 0.9900
C115 H11$ 0.9800
C115 H11V 0.9800
C115 H11W 0.9800
O1 B1 1.460(8)
O1 Cu1 1.988(4)
O1A B1A 1.454(7)
O1A Cu1A 2.005(4)
O1B B1B 1.468(7)
O1B Cu1B 1.999(4)
O1C B1C 1.452(7)
O1C Cu1C 1.992(4)
O2 B1 1.443(8)
O2A B1A 1.440(8)
O2B B1B 1.442(8)
O2C B1C 1.436(8)
O3 Cu1 2.247(5)
O3A Cu1A 2.288(4)
O3B Cu1B 2.255(5)
O3C Cu1C 2.273(5)
O4 B1 1.489(10)
O4A B1A 1.487(8)
O4B B1B 1.496(9)
O4C B1C 1.530(9)
O5 Cu1 2.315(5)
O5A Cu1A 2.272(5)
O5B Cu1B 2.386(5)
O5C Cu1C 2.353(5)
O6 B1 1.507(9)
O6A B1A 1.523(8)
O6B B1B 1.492(9)
O6C B1C 1.504(9)

loop_
_geom_torsion_atom_site_label_1
_geom_torsion_atom_site_label_2
_geom_torsion_atom_site_label_3
_geom_torsion_atom_site_label_4
_geom_torsion
N1 C2 C3 N2 -0.1(7)
N1A C2A C3A N2A 0.3(7)
N1B C2B C3B N2B 1.4(7)
N1C C2C C3C N2C -0.8(7)
C9 C4 C5 C6 -0.9(8)
N1 C4 C5 C6 -176.7(5)
C9 C4 C5 C10 177.5(5)
N1 C4 C5 C10 1.7(8)
C9A C4A C5A C6A -0.1(8)
N1A C4A C5A C6A -179.7(5)
C9A C4A C5A C10A 177.9(5)
N1A C4A C5A C10A -1.7(8)
C9B C4B C5B C6B -2.6(8)
N1B C4B C5B C6B -179.7(5)
C9B C4B C5B C10B 175.3(5)
N1B C4B C5B C10B -1.8(8)
C9C C4C C5C C6C 1.4(9)
N1C C4C C5C C6C -176.7(5)
C9C C4C C5C C10C -178.8(6)
N1C C4C C5C C10C 3.1(8)
C4 C5 C6 C7 2.0(9)
C10 C5 C6 C7 -176.4(6)
C4A C5A C6A C7A 0.2(9)
C10A C5A C6A C7A -177.9(5)
C4B C5B C6B C7B 2.9(8)
C10B C5B C6B C7B -174.9(6)
C4C C5C C6C C7C -0.7(9)
C10C C5C C6C C7C 179.5(6)
C5 C6 C7 C8 -2.9(10)
C5A C6A C7A C8A -0.1(9)
C5B C6B C7B C8B -1.8(9)
C5C C6C C7C C8C -0.4(11)
C6 C7 C8 C9 2.6(10)
C6A C7A C8A C9A -0.1(10)
C6B C7B C8B C9B 0.2(9)
C6C C7C C8C C9C 0.9(11)
C7 C8 C9 C4 -1.4(9)
C7 C8 C9 C13 177.5(6)
C5 C4 C9 C8 0.6(8)
N1 C4 C9 C8 176.4(5)
C5 C4 C9 C13 -178.3(6)
N1 C4 C9 C13 -2.4(8)
C7A C8A C9A C4A 0.2(9)
C7A C8A C9A C13A 177.5(5)
C5A C4A C9A C8A -0.1(8)
N1A C4A C9A C8A 179.5(5)
C5A C4A C9A C13A -177.4(5)
N1A C4A C9A C13A 2.2(8)
C7B C8B C9B C4B 0.2(8)
C7B C8B C9B C13B -179.9(6)
C5B C4B C9B C8B 1.0(8)
N1B C4B C9B C8B 178.3(5)
C5B C4B C9B C13B -178.8(5)
N1B C4B C9B C13B -1.6(8)
C5C C4C C9C C8C -1.0(9)
N1C C4C C9C C8C 177.1(5)
C5C C4C C9C C13C 178.2(6)
N1C C4C C9C C13C -3.8(9)
C7C C8C C9C C4C -0.2(10)
C7C C8C C9C C13C -179.3(7)
C6 C5 C10 C12 -48.7(8)
C4 C5 C10 C12 132.9(6)
C6 C5 C10 C11 74.1(8)
C4 C5 C10 C11 -104.3(7)
C6A C5A C10A C12A -58.8(8)
C4A C5A C10A C12A 123.2(7)
C6A C5A C10A C11A 65.8(8)
C4A C5A C10A C11A -112.2(7)
C4B C5B C10B C11B -85.6(7)
C6B C5B C10B C11B 92.2(7)
C4B C5B C10B C12B 151.7(6)
C6B C5B C10B C12B -30.6(8)
C6C C5C C10C C11C 72.0(8)
C4C C5C C10C C11C -107.8(7)
C6C C5C C10C C12C -51.2(9)
C4C C5C C10C C12C 129.0(7)
C8 C9 C13 C15 37.2(9)
C4 C9 C13 C15 -143.9(6)
C8 C9 C13 C14 -84.7(8)
C4 C9 C13 C14 94.2(8)
C8A C9A C13A C15A 28.6(9)
C4A C9A C13A C15A -154.2(6)
C8A C9A C13A C14A -96.0(8)
C4A C9A C13A C14A 81.2(8)
C8B C9B C13B C15B 42.6(8)
C4B C9B C13B C15B -137.5(6)
C8B C9B C13B C14B -79.2(8)
C4B C9B C13B C14B 100.7(7)
C4C C9C C13C C15C -160.3(7)
C8C C9C C13C C15C 18.8(11)
C4C C9C C13C C14C 76.6(9)
C8C C9C C13C C14C -104.3(8)
C21 C16 C17 C18 0.6(9)
N2 C16 C17 C18 -173.7(5)
C21 C16 C17 C22 -177.8(6)
N2 C16 C17 C22 7.9(9)
C21A C16A C17A C18A 3.0(9)
N2A C16A C17A C18A -170.3(5)
C21A C16A C17A C22A -174.0(5)
N2A C16A C17A C22A 12.7(8)
C21B C16B C17B C18B 0.3(9)
N2B C16B C17B C18B -176.6(5)
C21B C16B C17B C25B -176.4(6)
N2B C16B C17B C25B 6.8(9)
C21C C16C C17C C18C 3.0(9)
N2C C16C C17C C18C -172.0(5)
C21C C16C C17C C22C -173.8(6)
N2C C16C C17C C22C 11.2(8)
C16 C17 C18 C19 0.6(10)
C22 C17 C18 C19 179.0(6)
C16A C17A C18A C19A -1.7(9)
C22A C17A C18A C19A 175.3(6)
C16B C17B C18B C19B 1.5(9)
C25B C17B C18B C19B 178.3(6)
C16C C17C C18C C19C 0.7(9)
C22C C17C C18C C19C 177.6(6)
C17 C18 C19 C20 -1.5(10)
C17A C18A C19A C20A 0.5(10)
C17B C18B C19B C20B -2.0(10)
C17C C18C C19C C20C -3.0(10)
C18 C19 C20 C21 1.1(10)
C18A C19A C20A C21A -0.5(10)
C18B C19B C20B C21B 0.8(10)
C18C C19C C20C C21C 1.7(10)
C17 C16 C21 C20 -1.0(9)
N2 C16 C21 C20 173.3(5)
C17 C16 C21 C25 175.9(6)
N2 C16 C21 C25 -9.8(9)
C19 C20 C21 C16 0.1(9)
C19 C20 C21 C25 -176.9(6)
C17A C16A C21A C20A -3.0(9)
N2A C16A C21A C20A 170.3(5)
C17A C16A C21A C25A 178.7(6)
N2A C16A C21A C25A -8.0(8)
C19A C20A C21A C16A 1.6(9)
C19A C20A C21A C25A -180.0(6)
C17B C16B C21B C20B -1.4(8)
N2B C16B C21B C20B 175.4(5)
C17B C16B C21B C22B 175.7(6)
N2B C16B C21B C22B -7.4(8)
C19B C20B C21B C16B 0.9(9)
C19B C20B C21B C22B -176.4(6)
C17C C16C C21C C20C -4.3(9)
N2C C16C C21C C20C 170.7(5)
C17C C16C C21C C25C 176.1(6)
N2C C16C C21C C25C -8.9(8)
C19C C20C C21C C16C 1.8(9)
C19C C20C C21C C25C -178.5(6)
C18 C17 C22 C24 -76.1(9)
C16 C17 C22 C24 102.2(8)
C18 C17 C22 C23 47.1(9)
C16 C17 C22 C23 -134.5(7)
C18A C17A C22A C24A -90.1(7)
C16A C17A C22A C24A 86.7(7)
C18A C17A C22A C23A 33.0(8)
C16A C17A C22A C23A -150.2(6)
C16B C21B C22B C24B -103.2(8)
C20B C21B C22B C24B 73.9(9)
C16B C21B C22B C23B 132.8(6)
C20B C21B C22B C23B -50.1(8)
C16C C17C C22C C23C -143.0(6)
C18C C17C C22C C23C 40.3(9)
C16C C17C C22C C24C 94.3(7)
C18C C17C C22C C24C -82.4(8)
C16 C21 C25 C27 -100.7(7)
C20 C21 C25 C27 76.2(8)
C16 C21 C25 C26 135.5(7)
C20 C21 C25 C26 -47.6(8)
C16A C21A C25A C27A -109.8(8)
C20A C21A C25A C27A 71.9(9)
C16A C21A C25A C26A 125.0(8)
C20A C21A C25A C26A -53.3(9)
C16B C17B C25B C26B -134.1(7)
C18B C17B C25B C26B 49.3(9)
C16B C17B C25B C27B 100.3(7)
C18B C17B C25B C27B -76.3(8)
C16C C21C C25C C27C -112.3(8)
C20C C21C C25C C27C 68.0(9)
C16C C21C C25C C26C 124.4(7)
C20C C21C C25C C26C -55.2(9)
O1 C28 C29 O2 -35.2(8)
C31 C28 C29 O2 -155.0(7)
C30 C28 C29 O2 77.7(7)
O1 C28 C29 C32 -156.8(7)
C31 C28 C29 C32 83.4(10)
C30 C28 C29 C32 -43.9(10)
O1 C28 C29 C33 79.8(7)
C31 C28 C29 C33 -40.0(9)
C30 C28 C29 C33 -167.3(6)
O1A C28A C29A O2A 39.1(6)
C30A C28A C29A O2A 155.9(6)
C31A C28A C29A O2A -76.5(7)
O1A C28A C29A C33A 157.4(5)
C30A C28A C29A C33A -85.7(8)
C31A C28A C29A C33A 41.8(8)
O1A C28A C29A C32A -76.5(6)
C30A C28A C29A C32A 40.3(8)
C31A C28A C29A C32A 167.8(6)
O1B C28B C29B O2B -35.7(6)
C31B C28B C29B O2B -151.6(6)
C30B C28B C29B O2B 81.8(7)
O1B C28B C29B C32B -156.4(6)
C31B C28B C29B C32B 87.6(8)
C30B C28B C29B C32B -39.0(8)
O1B C28B C29B C33B 79.0(6)
C31B C28B C29B C33B -37.0(8)
C30B C28B C29B C33B -163.6(6)
O1C C28C C29C C32C -156.4(9)
C31C C28C C29C C32C 72.0(13)
C30C C28C C29C C32C -47.7(12)
O1C C28C C29C O2C -24.9(9)
C31C C28C C29C O2C -156.4(8)
C30C C28C C29C O2C 83.8(8)
O1C C28C C29C C33C 81.5(8)
C31C C28C C29C C33C -50.1(11)
C30C C28C C29C C33C -169.8(7)
C42 C37 C38 C39 1.0(12)
Si1 C37 C38 C39 179.0(7)
C42A C37A C38A C39A -0.3(10)
Si1A C37A C38A C39A -178.9(6)
C42B C37B C38B C39B 1.3(10)
Si1B C37B C38B C39B -179.0(5)
C42C C37C C38C C39C -0.5(14)
Si1C C37C C38C C39C 174.3(8)
C37 C38 C39 C40 -1.5(14)
C37A C38A C39A C40A 0.0(12)
C37B C38B C39B C40B -1.1(11)
C37C C38C C39C C40C 0.6(16)
C38 C39 C40 C41 0.6(13)
C38A C39A C40A C41A 0.1(13)
C38B C39B C40B C41B 0.1(11)
C38C C39C C40C C41C -0.3(15)
C39 C40 C41 C42 0.6(11)
C39A C40A C41A C42A 0.2(13)
C39B C40B C41B C42B 0.6(11)
C39C C40C C41C C42C 0.0(13)
C38 C37 C42 C41 0.3(10)
Si1 C37 C42 C41 -177.7(5)
C40 C41 C42 C37 -1.1(11)
C38A C37A C42A C41A 0.6(10)
Si1A C37A C42A C41A 179.1(6)
C40A C41A C42A C37A -0.5(12)
C40B C41B C42B C37B -0.4(11)
C38B C37B C42B C41B -0.6(10)
Si1B C37B C42B C41B 179.7(5)
C38C C37C C42C C41C 0.2(12)
Si1C C37C C42C C41C -174.7(6)
C40C C41C C42C C37C 0.1(12)
C51 C46 C47 C48 0.5(11)
Si2 C46 C47 C48 180.0(6)
C51A C46A C47A C48A -2.3(14)
Si2A C46A C47A C48A 179.6(8)
C51B C46B C47B C48B 1.7(13)
Si2B C46B C47B C48B 177.9(8)
C51C C46C C47C C48C -0.9(13)
Si2C C46C C47C C48C 178.4(8)
C46 C47 C48 C49 -0.6(12)
C46A C47A C48A C49A 3.7(17)
C46B C47B C48B C49B -2.3(17)
C46C C47C C48C C49C 1.1(16)
C47 C48 C49 C50 0.9(13)
C47A C48A C49A C50A -1.9(15)
C47B C48B C49B C50B 2.2(18)
C47C C48C C49C C50C 0.0(15)
C48 C49 C50 C51 -1.1(14)
C48A C49A C50A C51A -0.9(13)
C48B C49B C50B C51B -1.5(16)
C48C C49C C50C C51C -1.2(13)
C47 C46 C51 C50 -0.7(11)
Si2 C46 C51 C50 179.9(6)
C49 C50 C51 C46 1.0(13)
C47A C46A C51A C50A -0.8(11)
Si2A C46A C51A C50A 177.4(6)
C49A C50A C51A C46A 2.4(12)
C49B C50B C51B C46B 1.0(14)
C47B C46B C51B C50B -1.1(12)
Si2B C46B C51B C50B -177.5(7)
C49C C50C C51C C46C 1.4(12)
C47C C46C C51C C50C -0.4(11)
Si2C C46C C51C C50C -179.7(6)
C101 C102 C103 C104 -180.0(9)
C102 C103 C104 C105 -180.0(9)
C111 C112 C113 C114 68.0(18)
C112 C113 C114 C115 56.4(18)
N2 C1 N1 C2 1.7(7)
Cu1 C1 N1 C2 -169.1(5)
N2 C1 N1 C4 -171.1(5)
Cu1 C1 N1 C4 18.0(9)
C3 C2 N1 C1 -1.1(7)
C3 C2 N1 C4 172.0(5)
C5 C4 N1 C1 -93.0(7)
C9 C4 N1 C1 91.1(7)
C5 C4 N1 C2 94.9(7)
C9 C4 N1 C2 -81.0(7)
N2A C1A N1A C2A 0.6(7)
Cu1A C1A N1A C2A 173.0(4)
N2A C1A N1A C4A 169.5(6)
Cu1A C1A N1A C4A -18.1(9)
C3A C2A N1A C1A -0.6(7)
C3A C2A N1A C4A -169.6(6)
C9A C4A N1A C1A 85.1(7)
C5A C4A N1A C1A -95.3(7)
C9A C4A N1A C2A -107.3(7)
C5A C4A N1A C2A 72.4(7)
N2B C1B N1B C2B 1.5(6)
Cu1B C1B N1B C2B -170.5(4)
N2B C1B N1B C4B -175.5(5)
Cu1B C1B N1B C4B 12.4(9)
C3B C2B N1B C1B -1.9(7)
C3B C2B N1B C4B 175.2(5)
C5B C4B N1B C1B -79.6(7)
C9B C4B N1B C1B 103.1(6)
C5B C4B N1B C2B 103.6(6)
C9B C4B N1B C2B -73.7(7)
N2C C1C N1C C2C 0.0(7)
Cu1C C1C N1C C2C 175.6(5)
N2C C1C N1C C4C 173.3(5)
Cu1C C1C N1C C4C -11.1(9)
C3C C2C N1C C1C 0.5(7)
C3C C2C N1C C4C -173.0(6)
C9C C4C N1C C1C 81.5(8)
C5C C4C N1C C1C -100.4(7)
C9C C4C N1C C2C -105.8(7)
C5C C4C N1C C2C 72.4(8)
N1 C1 N2 C3 -1.8(7)
Cu1 C1 N2 C3 169.1(5)
N1 C1 N2 C16 174.4(6)
Cu1 C1 N2 C16 -14.8(9)
C2 C3 N2 C1 1.3(7)
C2 C3 N2 C16 -175.1(6)
C21 C16 N2 C1 104.5(7)
C17 C16 N2 C1 -81.0(8)
C21 C16 N2 C3 -79.8(8)
C17 C16 N2 C3 94.8(7)
N1A C1A N2A C3A -0.4(7)
Cu1A C1A N2A C3A -172.7(5)
N1A C1A N2A C16A -172.1(6)
Cu1A C1A N2A C16A 15.5(9)
C2A C3A N2A C1A 0.0(8)
C2A C3A N2A C16A 172.2(6)
C21A C16A N2A C1A 76.5(8)
C17A C16A N2A C1A -109.8(7)
C21A C16A N2A C3A -94.4(7)
C17A C16A N2A C3A 79.3(8)
N1B C1B N2B C3B -0.6(6)
Cu1B C1B N2B C3B 171.7(4)
N1B C1B N2B C16B 173.3(5)
Cu1B C1B N2B C16B -14.4(8)
C2B C3B N2B C1B -0.5(7)
C2B C3B N2B C16B -174.6(5)
C21B C16B N2B C1B 102.0(7)
C17B C16B N2B C1B -81.0(7)
C21B C16B N2B C3B -84.7(7)
C17B C16B N2B C3B 92.3(7)
N1C C1C N2C C3C -0.5(6)
Cu1C C1C N2C C3C -176.2(4)
N1C C1C N2C C16C -174.0(5)
Cu1C C1C N2C C16C 10.3(9)
C2C C3C N2C C1C 0.8(7)
C2C C3C N2C C16C 174.6(5)
C21C C16C N2C C1C 84.0(7)
C17C C16C N2C C1C -100.7(7)
C21C C16C N2C C3C -88.9(7)
C17C C16C N2C C3C 86.4(7)
C31 C28 O1 B1 154.5(6)
C29 C28 O1 B1 28.7(8)
C30 C28 O1 B1 -86.6(6)
C31 C28 O1 Cu1 -47.8(8)
C29 C28 O1 Cu1 -173.6(5)
C30 C28 O1 Cu1 71.1(7)
C30A C28A O1A B1A -152.7(5)
C31A C28A O1A B1A 85.9(6)
C29A C28A O1A B1A -32.1(6)
C30A C28A O1A Cu1A 51.0(7)
C31A C28A O1A Cu1A -70.3(6)
C29A C28A O1A Cu1A 171.6(4)
C31B C28B O1B B1B 151.9(6)
C30B C28B O1B B1B -88.9(6)
C29B C28B O1B B1B 29.8(7)
C31B C28B O1B Cu1B -49.6(7)
C30B C28B O1B Cu1B 69.6(6)
C29B C28B O1B Cu1B -171.7(4)
C31C C28C O1C B1C 156.1(7)
C29C C28C O1C B1C 19.2(8)
C30C C28C O1C B1C -88.9(7)
C31C C28C O1C Cu1C -33.7(10)
C29C C28C O1C Cu1C -170.6(5)
C30C C28C O1C Cu1C 81.3(7)
C32 C29 O2 B1 155.0(7)
C33 C29 O2 B1 -86.1(7)
C28 C29 O2 B1 29.3(8)
C33A C29A O2A B1A -154.4(5)
C32A C29A O2A B1A 85.9(6)
C28A C29A O2A B1A -32.2(6)
C32B C29B O2B B1B 155.4(6)
C28B C29B O2B B1B 29.3(7)
C33B C29B O2B B1B -87.3(6)
C32C C29C O2C B1C 158.9(8)
C28C C29C O2C B1C 21.5(9)
C33C C29C O2C B1C -85.5(7)
O4 C34 O3 Cu1 15.3(9)
Si1 C34 O3 Cu1 -164.3(3)
O4A C34A O3A Cu1A -23.3(9)
Si1A C34A O3A Cu1A 154.5(3)
O4B C34B O3B Cu1B 12.5(11)
Si1B C34B O3B Cu1B -164.6(3)
O4C C34C O3C Cu1C -9.3(12)
Si1C C34C O3C Cu1C 174.2(4)
O3 C34 O4 B1 -8.8(11)
Si1 C34 O4 B1 170.8(5)
O3A C34A O4A B1A -7.4(10)
Si1A C34A O4A B1A 174.6(4)
O3B C34B O4B B1B -8.6(12)
Si1B C34B O4B B1B 168.7(5)
O3C C34C O4C B1C -5.2(12)
Si1C C34C O4C B1C 171.3(5)
O6 C43 O5 Cu1 23.1(11)
Si2 C43 O5 Cu1 -153.5(3)
O6A C43A O5A Cu1A -14.9(10)
Si2A C43A O5A Cu1A 163.9(3)
O6B C43B O5B Cu1B 24.1(10)
Si2B C43B O5B Cu1B -153.6(4)
O6C C43C O5C Cu1C 4.8(11)
Si2C C43C O5C Cu1C -175.9(3)
O5 C43 O6 B1 4.9(11)
Si2 C43 O6 B1 -178.2(5)
O5A C43A O6A B1A 4.0(11)
Si2A C43A O6A B1A -175.0(5)
O5B C43B O6B B1B 4.3(11)
Si2B C43B O6B B1B -177.7(4)
O5C C43C O6C B1C -6.4(12)
Si2C C43C O6C B1C 174.3(5)
C42 C37 Si1 C35 -111.5(6)
C38 C37 Si1 C35 70.6(7)
C42 C37 Si1 C36 14.5(7)
C38 C37 Si1 C36 -163.4(6)
C42 C37 Si1 C34 130.5(6)
C38 C37 Si1 C34 -47.4(7)
O3 C34 Si1 C35 -0.6(7)
O4 C34 Si1 C35 179.8(5)
O3 C34 Si1 C36 -121.5(6)
O4 C34 Si1 C36 58.9(5)
O3 C34 Si1 C37 120.2(6)
O4 C34 Si1 C37 -59.4(5)
C42A C37A Si1A C36A 51.7(6)
C38A C37A Si1A C36A -129.8(6)
C42A C37A Si1A C35A 178.9(5)
C38A C37A Si1A C35A -2.6(6)
C42A C37A Si1A C34A -62.0(6)
C38A C37A Si1A C34A 116.5(6)
O3A C34A Si1A C37A -101.7(6)
O4A C34A Si1A C37A 76.3(5)
O3A C34A Si1A C36A 139.4(6)
O4A C34A Si1A C36A -42.6(5)
O3A C34A Si1A C35A 18.7(7)
O4A C34A Si1A C35A -163.2(5)
C38B C37B Si1B C36B -150.4(6)
C42B C37B Si1B C36B 29.3(6)
C38B C37B Si1B C35B 82.8(6)
C42B C37B Si1B C35B -97.5(6)
C38B C37B Si1B C34B -33.1(6)
C42B C37B Si1B C34B 146.6(5)
O3B C34B Si1B C37B 116.5(6)
O4B C34B Si1B C37B -60.9(6)
O3B C34B Si1B C36B -124.8(6)
O4B C34B Si1B C36B 57.7(6)
O3B C34B Si1B C35B -2.1(7)
O4B C34B Si1B C35B -179.6(5)
C42C C37C Si1C C35C 174.6(7)
C38C C37C Si1C C35C 0.0(9)
C42C C37C Si1C C36C 52.1(8)
C38C C37C Si1C C36C -122.5(8)
C42C C37C Si1C C34C -64.1(7)
C38C C37C Si1C C34C 121.3(7)
O3C C34C Si1C C35C -31.2(8)
O4C C34C Si1C C35C 152.1(7)
O3C C34C Si1C C37C -153.0(6)
O4C C34C Si1C C37C 30.2(7)
O3C C34C Si1C C36C 87.7(7)
O4C C34C Si1C C36C -89.1(6)
C51 C46 Si2 C44 -1.9(7)
C47 C46 Si2 C44 178.6(5)
C51 C46 Si2 C45 124.7(6)
C47 C46 Si2 C45 -54.8(6)
C51 C46 Si2 C43 -117.4(6)
C47 C46 Si2 C43 63.1(6)
O5 C43 Si2 C44 -26.3(7)
O6 C43 Si2 C44 156.7(5)
O5 C43 Si2 C45 -148.0(6)
O6 C43 Si2 C45 35.1(6)
O5 C43 Si2 C46 92.9(7)
O6 C43 Si2 C46 -84.1(5)
C47A C46A Si2A C44A -72.4(8)
C51A C46A Si2A C44A 109.5(7)
C47A C46A Si2A C45A 161.4(7)
C51A C46A Si2A C45A -16.7(7)
C47A C46A Si2A C43A 44.5(8)
C51A C46A Si2A C43A -133.5(6)
O5A C43A Si2A C44A 7.3(8)
O6A C43A Si2A C44A -173.7(6)
O5A C43A Si2A C45A 129.2(7)
O6A C43A Si2A C45A -51.8(6)
O5A C43A Si2A C46A -111.9(6)
O6A C43A Si2A C46A 67.1(6)
C47B C46B Si2B C44B -1.0(8)
C51B C46B Si2B C44B 175.1(5)
C47B C46B Si2B C45B 124.8(7)
C51B C46B Si2B C45B -59.0(6)
C47B C46B Si2B C43B -119.4(7)
C51B C46B Si2B C43B 56.7(6)
O5B C43B Si2B C46B 97.0(7)
O6B C43B Si2B C46B -81.0(5)
O5B C43B Si2B C44B -22.4(7)
O6B C43B Si2B C44B 159.6(5)
O5B C43B Si2B C45B -145.9(6)
O6B C43B Si2B C45B 36.1(6)
C47C C46C Si2C C44C -78.4(8)
C51C C46C Si2C C44C 100.9(7)
C47C C46C Si2C C45C 157.7(7)
C51C C46C Si2C C45C -23.0(7)
C47C C46C Si2C C43C 39.4(7)
C51C C46C Si2C C43C -141.3(6)
O5C C43C Si2C C46C -117.4(6)
O6C C43C Si2C C46C 62.0(6)
O5C C43C Si2C C44C 0.2(8)
O6C C43C Si2C C44C 179.5(6)
O5C C43C Si2C C45C 122.9(7)
O6C C43C Si2C C45C -57.7(6)
N1 C1 Cu1 O1 -57.4(8)
N2 C1 Cu1 O1 134.0(5)
N1 C1 Cu1 O3 76.8(6)
N2 C1 Cu1 O3 -91.9(6)
N1 C1 Cu1 O5 170.2(5)
N2 C1 Cu1 O5 1.5(6)
C28 O1 Cu1 C1 26.7(8)
B1 O1 Cu1 C1 -177.9(5)
C28 O1 Cu1 O3 -113.1(6)
B1 O1 Cu1 O3 42.3(5)
C28 O1 Cu1 O5 166.0(6)
B1 O1 Cu1 O5 -38.6(5)
C34 O3 Cu1 C1 172.1(5)
C34 O3 Cu1 O1 -28.2(5)
C34 O3 Cu1 O5 54.4(5)
C43 O5 Cu1 C1 152.6(6)
C43 O5 Cu1 O1 -6.5(6)
C43 O5 Cu1 O3 -92.6(6)
N1A C1A Cu1A O1A 56.9(8)
N2A C1A Cu1A O1A -132.6(5)
N1A C1A Cu1A O5A -77.5(6)
N2A C1A Cu1A O5A 93.0(6)
N1A C1A Cu1A O3A -171.9(5)
N2A C1A Cu1A O3A -1.4(6)
C28A O1A Cu1A C1A -34.9(8)
B1A O1A Cu1A C1A 171.0(5)
C28A O1A Cu1A O5A 105.5(5)
B1A O1A Cu1A O5A -48.6(4)
C28A O1A Cu1A O3A -172.1(5)
B1A O1A Cu1A O3A 33.7(4)
C43A O5A Cu1A C1A -167.8(6)
C43A O5A Cu1A O1A 32.3(6)
C43A O5A Cu1A O3A -52.6(6)
C34A O3A Cu1A C1A -149.4(5)
C34A O3A Cu1A O1A 9.4(5)
C34A O3A Cu1A O5A 93.9(5)
N1B C1B Cu1B O1B -57.3(7)
N2B C1B Cu1B O1B 132.5(5)
N1B C1B Cu1B O3B 78.3(6)
N2B C1B Cu1B O3B -91.9(5)
N1B C1B Cu1B O5B 172.9(5)
N2B C1B Cu1B O5B 2.6(6)
C28B O1B Cu1B C1B 30.4(7)
B1B O1B Cu1B C1B -173.2(5)
C28B O1B Cu1B O3B -112.2(5)
B1B O1B Cu1B O3B 44.2(5)
C28B O1B Cu1B O5B 168.3(5)
B1B O1B Cu1B O5B -35.3(5)
C34B O3B Cu1B C1B 175.2(6)
C34B O3B Cu1B O1B -26.4(6)
C34B O3B Cu1B O5B 56.8(6)
C43B O5B Cu1B C1B 147.8(6)
C43B O5B Cu1B O1B -8.2(6)
C43B O5B Cu1B O3B -93.5(6)
N1C C1C Cu1C O1C 38.5(9)
N2C C1C Cu1C O1C -146.9(5)
N1C C1C Cu1C O3C 179.5(5)
N2C C1C Cu1C O3C -5.9(6)
N1C C1C Cu1C O5C -80.5(6)
N2C C1C Cu1C O5C 94.1(5)
C28C O1C Cu1C C1C 16.2(9)
B1C O1C Cu1C C1C -174.6(5)
C28C O1C Cu1C O3C -130.6(6)
B1C O1C Cu1C O3C 38.6(5)
C28C O1C Cu1C O5C 142.8(6)
B1C O1C Cu1C O5C -47.9(5)
C34C O3C Cu1C C1C -168.2(7)
C34C O3C Cu1C O1C -5.8(7)
C34C O3C Cu1C O5C 75.2(7)
C43C O5C Cu1C C1C 173.3(6)
C43C O5C Cu1C O1C 18.4(7)
C43C O5C Cu1C O3C -65.2(7)
C29 O2 B1 O1 -12.0(8)
C29 O2 B1 O4 -139.6(6)
C29 O2 B1 O6 107.0(6)
C28 O1 B1 O2 -11.7(8)
Cu1 O1 B1 O2 -171.8(4)
C28 O1 B1 O4 110.4(6)
Cu1 O1 B1 O4 -49.7(7)
C28 O1 B1 O6 -129.5(6)
Cu1 O1 B1 O6 70.4(6)
C34 O4 B1 O2 146.9(6)
C34 O4 B1 O1 26.1(10)
C34 O4 B1 O6 -97.1(7)
C43 O6 B1 O2 -168.6(6)
C43 O6 B1 O1 -52.4(8)
C43 O6 B1 O4 75.3(7)
C29A O2A B1A O1A 13.3(7)
C29A O2A B1A O4A -108.4(6)
C29A O2A B1A O6A 138.4(5)
C28A O1A B1A O2A 13.4(7)
Cu1A O1A B1A O2A 172.9(4)
C28A O1A B1A O4A 133.5(5)
Cu1A O1A B1A O4A -67.0(6)
C28A O1A B1A O6A -105.7(6)
Cu1A O1A B1A O6A 53.7(7)
C34A O4A B1A O2A 173.9(5)
C34A O4A B1A O1A 55.4(8)
C34A O4A B1A O6A -71.7(6)
C43A O6A B1A O2A -142.6(6)
C43A O6A B1A O1A -23.4(9)
C43A O6A B1A O4A 101.1(7)
C29B O2B B1B O1B -11.5(7)
C29B O2B B1B O6B 109.6(6)
C29B O2B B1B O4B -136.1(5)
C28B O1B B1B O2B -12.9(7)
Cu1B O1B B1B O2B -173.5(4)
C28B O1B B1B O6B -131.6(5)
Cu1B O1B B1B O6B 67.9(6)
C28B O1B B1B O4B 106.9(6)
Cu1B O1B B1B O4B -53.7(7)
C43B O6B B1B O2B -169.3(5)
C43B O6B B1B O1B -52.6(8)
C43B O6B B1B O4B 74.6(7)
C34B O4B B1B O2B 147.5(6)
C34B O4B B1B O1B 29.3(9)
C34B O4B B1B O6B -96.0(7)
C29C O2C B1C O1C -10.0(8)
C29C O2C B1C O6C 114.7(6)
C29C O2C B1C O4C -132.7(6)
C28C O1C B1C O2C -6.4(8)
Cu1C O1C B1C O2C -177.7(4)
C28C O1C B1C O6C -127.4(6)
Cu1C O1C B1C O6C 61.2(7)
C28C O1C B1C O4C 110.3(7)
Cu1C O1C B1C O4C -61.0(7)
C43C O6C B1C O2C -145.9(6)
C43C O6C B1C O1C -26.4(10)
C43C O6C B1C O4C 101.0(7)
C34C O4C B1C O2C 158.3(6)
C34C O4C B1C O1C 41.2(9)
C34C O4C B1C O6C -86.2(7)
